data_7121498
loop_
_publ_author_name
'Kusaka, Shinpei'
'Matsuda, Ryotaro'
'Kitagawa, Susumu'

_publ_section_title
;
 Generation of thiyl radicals in a zinc(ii) porous coordination polymer by
 light-induced post-synthetic deprotection.
;
_journal_issue 38
_journal_name_full 'Chemical communications (Cambridge, England)'
_journal_page_first 4782
_journal_page_last 4785
_journal_paper_doi 10.1039/c8cc01837e
_journal_volume 54
_journal_year 2018
_chemical_formula_moiety 'C92 H66 O52 S20 Zn12'
_chemical_formula_sum 'C92 H66 O52 S20 Zn12'
_chemical_formula_weight 3429.08
_space_group_crystal_system monoclinic
_space_group_IT_number 3
_space_group_name_Hall 'P 2y'
_space_group_name_H-M_alt 'P 1 2 1'
_symmetry_space_group_name_Hall 'P 2y'
_symmetry_space_group_name_H-M 'P 1 2 1'
_atom_sites_solution_hydrogens geom
_atom_sites_solution_primary direct
_atom_sites_solution_secondary difmap
_audit_creation_date 2018-02-15
_audit_creation_method
;
Olex2 1.2
(compiled 2017.08.10 svn.r3458 for OlexSys, GUI svn.r5381)
;
_audit_update_record
;
2018-03-02 deposited with the CCDC.
2018-04-13 downloaded from the CCDC.
;
_cell_angle_alpha 90
_cell_angle_beta 90.017(2)
_cell_angle_gamma 90
_cell_formula_units_Z 2
_cell_length_a 23.7128(4)
_cell_length_b 10.8050(2)
_cell_length_c 28.5974(5)
_cell_measurement_reflns_used 27286
_cell_measurement_temperature 103(2)
_cell_measurement_theta_max 2.28
_cell_measurement_theta_min 30.58
_cell_volume 7327.1(2)
_computing_molecular_graphics 'Olex2 (Dolomanov et al., 2009)'
_computing_publication_material 'Olex2 (Dolomanov et al., 2009)'
_computing_structure_refinement 'ShelXL (Sheldrick, 2015)'
_computing_structure_solution 'SHELXT 2014/5 (Sheldrick, 2014)'
_diffrn_ambient_temperature 103.15
_diffrn_detector_area_resol_mean 5.811
_diffrn_measured_fraction_theta_full 0.999
_diffrn_measured_fraction_theta_max 0.919
_diffrn_measurement_device_type 'Rigaku XtaLAB P200'
_diffrn_measurement_method \w
_diffrn_radiation_type MoK\a
_diffrn_radiation_wavelength 0.71075
_diffrn_reflns_av_R_equivalents 0.0235
_diffrn_reflns_av_unetI/netI 0.0398
_diffrn_reflns_Laue_measured_fraction_full 0.999
_diffrn_reflns_Laue_measured_fraction_max 0.919
_diffrn_reflns_limit_h_max 32
_diffrn_reflns_limit_h_min -31
_diffrn_reflns_limit_k_max 15
_diffrn_reflns_limit_k_min -9
_diffrn_reflns_limit_l_max 38
_diffrn_reflns_limit_l_min -34
_diffrn_reflns_number 69087
_diffrn_reflns_point_group_measured_fraction_full 0.997
_diffrn_reflns_point_group_measured_fraction_max 0.890
_diffrn_reflns_theta_full 25.242
_diffrn_reflns_theta_max 30.684
_diffrn_reflns_theta_min 2.071
_exptl_absorpt_coefficient_mu 2.286
_exptl_absorpt_correction_T_max 1.000
_exptl_absorpt_correction_T_min 0.974
_exptl_absorpt_correction_type multi-scan
_exptl_absorpt_process_details
;
CrysAlisPro 1.171.39.20a (Rigaku Oxford Diffraction, 2015)
Empirical absorption correction using spherical harmonics,
 implemented in SCALE3 ABSPACK scaling algorithm.
;
_exptl_crystal_colour colourless
_exptl_crystal_density_diffrn 1.554
_exptl_crystal_density_method 'not measured'
_exptl_crystal_description block
_exptl_crystal_F_000 3428
_exptl_crystal_size_max 0.1
_exptl_crystal_size_mid 0.1
_exptl_crystal_size_min 0.1
_platon_squeeze_details '(replace by semicolon in column 1 when used as .sqf)'
_refine_diff_density_max 2.190
_refine_diff_density_min -1.568
_refine_diff_density_rms 0.164
_refine_ls_abs_structure_details
;
 Flack x determined using 10455 quotients [(I+)-(I-)]/[(I+)+(I-)]
 (Parsons, Flack and Wagner, Acta Cryst. B69 (2013) 249-259).
;
_refine_ls_abs_structure_Flack 0.065(3)
_refine_ls_extinction_method none
_refine_ls_goodness_of_fit_ref 1.036
_refine_ls_hydrogen_treatment constr
_refine_ls_matrix_type full
_refine_ls_number_parameters 1597
_refine_ls_number_reflns 33785
_refine_ls_number_restraints 3450
_refine_ls_restrained_S_all 1.056
_refine_ls_R_factor_all 0.0678
_refine_ls_R_factor_gt 0.0594
_refine_ls_shift/su_max 0.001
_refine_ls_shift/su_mean 0.000
_refine_ls_structure_factor_coef Fsqd
_refine_ls_weighting_details 'w=1/[\s^2^(Fo^2^)+(0.0880P)^2^+31.2192P] where P=(Fo^2^+2Fc^2^)/3'
_refine_ls_weighting_scheme calc
_refine_ls_wR_factor_gt 0.1542
_refine_ls_wR_factor_ref 0.1629
_reflns_Friedel_coverage 0.848
_reflns_Friedel_fraction_full 0.995
_reflns_Friedel_fraction_max 0.858
_reflns_number_gt 30382
_reflns_number_total 33785
_reflns_threshold_expression 'I > 2\s(I)'
_cod_data_source_file c8cc01837e2.cif
_cod_data_source_block SEC-1
_cod_depositor_comments 'Adding full bibliography for 7121497--7121498.cif.'
_cod_database_code 7121498
_shelx_shelxl_version_number 2017/1
_shelx_space_group_comment
;
The symmetry employed for this shelxl refinement is uniquely defined
by the following loop, which should always be used as a source of
symmetry information in preference to the above space-group names.
They are only intended as comments.
;
_olex2_refinement_description
;
1. Twinned data refinement
 Scales: 0.505(2)
 0.495(2)
2. Fixed Uiso
 At 1.2 times of:
  All C(H) groups
 At 1.5 times of:
  All C(H,H,H) groups
3. Restrained distances
 S8-C81 = S14-C82 = S18-C86 = S6-C90
 1.82 with sigma of 0.01
 S7-C81 \\sim S13-C82 \\sim S1-C83 \\sim S15-C84 \\sim S9-C85 \\sim S17-C86
\\sim S3-C87 \\sim S11-C88 ~
 S19-C89 \\sim S5-C90
 with sigma of 0.02
4. Restrained planarity
 C9, C11, C13, C14, C10, C12, S13
 with sigma of 0.1
 C49, C51, C53, C54, C50, C52
 with sigma of 0.1
5. Uiso/Uaniso restraints and constraints
All non-hydrogen atoms have similar U: within 2A with sigma of 0.01 and sigma
for terminal atoms of 0.02
All non-hydrogen atoms restrained to be isotropic: with sigma of 0.001 and
sigma for terminal atoms of 0.005
6. Rigid body (RIGU) restrains
 All non-hydrogen atoms
 with sigma for 1-2 distances of 0.01 and sigma for 1-3 distances of 0.02
7. Others
 Fixed U12: Zn12(0)
8.a Aromatic/amide H refined with riding coordinates:
 C2(H2), C4(H4), C6(H6), C10(H10), C12(H12), C14(H14), C18(H18), C20(H20),
 C22(H22), C26(H26), C28(H28), C30(H30), C34(H34), C36(H36), C38(H38), C42(H42),
  C44(H44), C46(H46), C50(H50), C52(H52), C54(H54), C58(H58), C60(H60),
 C62(H62), C66(H66), C68(H68), C70(H70), C76(H76), C74(H74), C78(H78)
8.b Idealised Me refined as rotating group:
 C83(H83a,H83b,H83c), C84(H84a,H84b,H84c), C85(H85a,H85b,H85c), C86(H86a,H86b,
 H86c), C87(H87a,H87b,H87c), C88(H88a,H88b,H88c), C89(H89a,H89b,H89c), C90(H90a,
 H90b,H90c), C91(H91a,H91b,H91c), C81(H81a,H81b,H81c), C82(H82a,H82b,H82c),
 C92(H92a,H92b,H92c)
;
_platon_squeeze_void_probe_radius 1.20
_olex2_exptl_crystal_mounting_method fiber
_olex2_submission_original_sample_id SEC-1
_olex2_submission_special_instructions 'No special instructions were received'

loop_
_space_group_symop_operation_xyz
'x, y, z'
'-x, y, -z'

loop_
_atom_site_label
_atom_site_type_symbol
_atom_site_fract_x
_atom_site_fract_y
_atom_site_fract_z
_atom_site_U_iso_or_equiv
_atom_site_adp_type
_atom_site_occupancy
_atom_site_site_symmetry_order
_atom_site_calc_flag
_atom_site_refinement_flags_posn
_atom_site_refinement_flags_adp
Zn1 Zn 0.02931(9) -0.4142(2) 0.61653(7) 0.0204(4) Uani 1 1 d . U
Zn2 Zn 0.04668(9) 0.45423(17) 0.29858(7) 0.0161(4) Uani 1 1 d . U
Zn3 Zn 0.07799(8) 0.3196(2) 0.66472(6) 0.0177(4) Uani 1 1 d . U
Zn4 Zn 0.41378(9) 0.5284(2) 0.66052(6) 0.0192(4) Uani 1 1 d . U
Zn5 Zn 0.45317(9) 0.54637(18) -0.20144(7) 0.0176(4) Uani 1 1 d . U
Zn6 Zn 0.47098(9) 1.4158(2) 0.11672(7) 0.0201(4) Uani 1 1 d . U
Zn7 Zn 0.45396(10) -0.1937(2) 0.61654(7) 0.0230(4) Uani 1 1 d . U
Zn8 Zn 0.52837(9) -0.33003(18) 0.70327(7) 0.0154(4) Uani 1 1 d . U
Zn9 Zn 0.42197(8) 0.6799(2) 0.16470(7) 0.0178(4) Uani 1 1 d . U
Zn10 Zn 0.08623(9) 0.4727(2) 0.16089(7) 0.0206(4) Uani 1 1 d . U
Zn11 Zn 0.04562(10) 1.1957(2) 0.11649(7) 0.0216(4) Uani 1 1 d . U
Zn12 Zn 0.02871(8) 0.33168(18) -0.20353(7) 0.0160(4) Uani 1 1 d . U
S7 S -0.1733(2) 0.8133(6) 0.2884(2) 0.0405(12) Uani 1 1 d D U
S8 S -0.1670(6) 0.9957(14) 0.3276(5) 0.158(5) Uani 1 1 d D U
S13 S 0.1840(2) 0.7469(6) -0.0514(2) 0.0600(13) Uani 1 1 d D U
S14 S 0.1612(3) 0.8127(7) -0.1167(2) 0.0557(14) Uani 1 1 d D U
S1 S 0.2575(3) 0.5852(6) 0.39840(19) 0.0493(12) Uani 1 1 d D U
S2 S 0.1794(2) 0.5845(5) 0.42244(18) 0.0490(11) Uani 1 1 d . U
S15 S 0.3071(3) 0.9547(6) -0.0476(2) 0.0456(13) Uani 1 1 d D U
S16 S 0.2938(3) 1.0475(6) 0.0132(2) 0.0564(15) Uani 1 1 d . U
S9 S 0.7069(2) 0.9771(5) 0.24246(19) 0.0533(11) Uani 1 1 d D U
S10 S 0.7533(3) 1.1217(7) 0.2223(2) 0.0636(17) Uani 1 1 d . U
S17 S 0.6721(2) 0.1813(6) 0.7909(2) 0.0384(11) Uani 1 1 d D U
S18 S 0.6759(2) 0.0199(5) 0.82395(16) 0.0456(9) Uani 1 1 d D U
S3 S 0.3333(2) 0.2309(5) 0.45012(17) 0.0519(11) Uani 1 1 d D U
S4 S 0.3482(4) 0.1790(9) 0.3843(3) 0.080(2) Uani 1 1 d . U
S11 S 0.2427(3) 0.3906(7) 0.8977(2) 0.0605(16) Uani 1 1 d D U
S12 S 0.3145(4) 0.4443(9) 0.9234(3) 0.099(3) Uani 1 1 d . U
S19 S -0.2023(2) 0.0084(5) 0.75787(19) 0.0521(11) Uani 1 1 d D U
S20 S -0.2517(3) -0.1230(6) 0.7318(2) 0.0544(14) Uani 1 1 d . U
S5 S 0.1982(2) 0.0528(5) 0.45363(19) 0.0405(12) Uani 1 1 d D U
S6 S 0.1969(3) -0.0548(7) 0.5114(3) 0.0646(18) Uani 1 1 d D U
O1 O 0.0508(5) 0.5173(11) 0.4035(4) 0.021(2) Uani 1 1 d . U
O2 O 0.0741(4) 0.3663(11) 0.3551(4) 0.021(2) Uani 1 1 d . U
O3 O 0.1000(5) 0.2830(11) 0.5996(4) 0.026(2) Uani 1 1 d . U
O4 O 0.0586(4) 0.4528(10) 0.5701(3) 0.027(2) Uani 1 1 d . U
O5 O 0.0325(5) 0.1695(12) 0.6809(4) 0.023(2) Uani 1 1 d . U
O6 O -0.0672(5) -0.3643(12) 0.7016(4) 0.022(2) Uani 1 1 d . U
O7 O 0.0016(5) -0.2727(12) 0.6575(4) 0.022(2) Uani 1 1 d . U
O8 O -0.0207(5) 0.2758(12) 0.7299(4) 0.019(2) Uani 1 1 d . U
O9 O 0.1525(5) 0.3501(12) 0.6918(4) 0.025(2) Uani 1 1 d . U
O10 O 0.1014(6) 0.3530(14) 0.7574(5) 0.029(3) Uani 1 1 d . U
O11 O 0.3427(5) 0.5077(12) 0.6929(4) 0.029(2) Uani 1 1 d . U
O12 O 0.3832(6) 0.5724(14) 0.7572(5) 0.029(3) Uani 1 1 d . U
O13 O 0.3923(5) 0.4983(13) 0.5955(4) 0.033(2) Uani 1 1 d . U
O14 O 0.4212(5) 0.6778(11) 0.5705(4) 0.030(2) Uani 1 1 d . U
O15 O 0.4445(5) 0.5853(11) 0.3543(4) 0.026(2) Uani 1 1 d . U
O16 O 0.4729(5) 0.7237(13) 0.4072(4) 0.034(3) Uani 1 1 d . U
O17 O 0.4626(5) 0.3876(12) 0.6741(4) 0.024(2) Uani 1 1 d . U
O18 O 0.5117(5) 0.4895(11) 0.7312(4) 0.020(2) Uani 1 1 d . U
O19 O 0.4915(5) -0.0524(12) 0.6538(4) 0.024(2) Uani 1 1 d . U
O20 O 0.5530(5) -0.1539(13) 0.6996(4) 0.024(2) Uani 1 1 d . U
O21 O 0.5671(5) 1.3634(12) 0.1988(4) 0.022(2) Uani 1 1 d . U
O22 O 0.5020(5) 1.2707(12) 0.1553(4) 0.024(2) Uani 1 1 d . U
O23 O 0.4655(5) 0.8239(12) 0.1786(4) 0.021(2) Uani 1 1 d . U
O24 O 0.5200(5) 0.7206(12) 0.2310(4) 0.018(2) Uani 1 1 d . U
O25 O 0.4079(5) 0.7228(11) 0.0998(4) 0.025(2) Uani 1 1 d . U
O26 O 0.4287(5) 0.5372(13) 0.0717(4) 0.042(3) Uani 1 1 d . U
O27 O 0.4551(5) 0.4824(13) -0.0955(5) 0.032(3) Uani 1 1 d . U
O28 O 0.4190(5) 0.6292(11) -0.1449(4) 0.024(2) Uani 1 1 d . U
O29 O 0.3994(6) 0.6464(15) 0.2563(5) 0.033(3) Uani 1 1 d . U
O30 O 0.3475(6) 0.6590(14) 0.1942(5) 0.032(3) Uani 1 1 d . U
O31 O 0.1555(4) 0.5099(10) 0.1949(4) 0.022(2) Uani 1 1 d . U
O32 O 0.1156(5) 0.4278(12) 0.2575(4) 0.019(2) Uani 1 1 d . U
O33 O 0.0332(5) 0.6101(13) 0.1746(4) 0.025(2) Uani 1 1 d . U
O34 O -0.0500(5) 1.1535(12) 0.1980(4) 0.023(2) Uani 1 1 d . U
O35 O -0.0082(5) 0.5099(12) 0.2306(4) 0.022(2) Uani 1 1 d . U
O36 O 0.0136(5) 1.0570(12) 0.1529(4) 0.025(2) Uani 1 1 d . U
O37 O 0.1008(5) 0.5120(11) 0.0961(4) 0.025(2) Uani 1 1 d . U
O38 O 0.0904(5) 0.3100(11) 0.0705(4) 0.031(2) Uani 1 1 d . U
O39 O 0.0636(4) 0.4092(10) -0.1457(4) 0.021(2) Uani 1 1 d . U
O40 O 0.0345(5) 0.2671(11) -0.0957(4) 0.026(2) Uani 1 1 d . U
O41 O 0.1158(5) -0.3661(14) 0.6286(4) 0.037(3) Uani 1 1 d . U
O42 O 0.0272(5) -0.2960(12) 0.5594(4) 0.035(3) Uani 1 1 d . U
O43 O 0.0335(5) 0.4698(12) 0.6741(4) 0.018(2) Uani 1 1 d . U
O44 O 0.4479(5) 0.6869(12) 0.6734(4) 0.016(2) Uani 1 1 d . U
O45 O 0.4625(6) 1.2806(14) 0.0660(5) 0.054(4) Uani 1 1 d . U
O46 O 0.3812(11) 1.375(3) 0.1335(9) 0.101(8) Uani 1 1 d . U
O47 O 0.3733(7) -0.1267(17) 0.6372(6) 0.044(4) Uani 1 1 d . U
O48 O 0.4551(7) -0.0794(16) 0.5596(5) 0.039(3) Uani 1 1 d . U
O49 O 0.4658(5) 0.5288(12) 0.1736(4) 0.018(2) Uani 1 1 d . U
O50 O 0.0463(8) 1.0783(17) 0.0572(6) 0.050(4) Uani 1 1 d . U
O51 O 0.0501(5) 0.3116(12) 0.1736(4) 0.020(2) Uani 1 1 d . U
O52 O 0.1275(8) 1.1293(18) 0.1390(7) 0.051(4) Uani 1 1 d . U
C1 C -0.0351(8) 0.7146(18) 0.2145(6) 0.023(3) Uani 1 1 d . U
C2 C -0.0203(7) 0.8289(18) 0.1934(6) 0.021(3) Uani 1 1 d . U
H2 H 0.009245 0.829768 0.170928 0.025 Uiso 1 1 calc R .
C3 C -0.0474(7) 0.9408(16) 0.2041(6) 0.020(2) Uani 1 1 d . U
C4 C -0.0927(6) 0.9424(14) 0.2318(5) 0.019(2) Uani 1 1 d . U
H4 H -0.111540 1.017688 0.238843 0.023 Uiso 1 1 calc R .
C5 C -0.1138(6) 0.8168(15) 0.2524(5) 0.023(2) Uani 1 1 d . U
C6 C -0.0842(7) 0.7134(18) 0.2425(6) 0.022(3) Uani 1 1 d . U
H6 H -0.096856 0.636648 0.254797 0.026 Uiso 1 1 calc R .
C7 C -0.0033(7) 0.6085(17) 0.2058(6) 0.022(3) Uani 1 1 d . U
C8 C -0.0301(6) 1.0603(16) 0.1841(6) 0.018(2) Uani 1 1 d . U
C9 C 0.1010(6) 0.4813(16) 0.0133(6) 0.025(3) Uani 1 1 d . U
C10 C 0.0796(6) 0.4028(16) -0.0199(5) 0.021(3) Uani 1 1 d . U
H10 H 0.061591 0.327147 -0.011902 0.025 Uiso 1 1 calc R .
C11 C 0.0861(5) 0.4429(15) -0.0686(5) 0.021(2) Uani 1 1 d . U
C12 C 0.1182(6) 0.5475(15) -0.0778(5) 0.030(3) Uani 1 1 d . U
H12 H 0.124564 0.572740 -0.109230 0.036 Uiso 1 1 calc R .
C13 C 0.1400(5) 0.6126(15) -0.0426(6) 0.034(3) Uani 1 1 d . U
C14 C 0.1285(7) 0.5822(19) 0.0054(7) 0.031(3) Uani 1 1 d . U
H14 H 0.140650 0.634222 0.030222 0.038 Uiso 1 1 calc R .
C15 C 0.0936(7) 0.4336(18) 0.0641(6) 0.025(3) Uani 1 1 d . U
C16 C 0.0571(7) 0.3723(16) -0.1054(6) 0.020(2) Uani 1 1 d . U
C17 C 0.2068(7) 0.5227(16) 0.2653(6) 0.018(2) Uani 1 1 d . U
C18 C 0.2526(6) 0.5610(16) 0.2399(6) 0.022(3) Uani 1 1 d . U
H18 H 0.251536 0.564341 0.206726 0.026 Uiso 1 1 calc R .
C19 C 0.3016(6) 0.5954(15) 0.2650(5) 0.016(2) Uani 1 1 d . U
C20 C 0.3042(6) 0.5952(15) 0.3106(5) 0.025(3) Uani 1 1 d . U
H20 H 0.338754 0.613372 0.325989 0.030 Uiso 1 1 calc R .
C21 C 0.2540(6) 0.5670(14) 0.3378(5) 0.023(2) Uani 1 1 d . U
C22 C 0.2049(5) 0.5408(12) 0.3129(4) 0.019(2) Uani 1 1 d . U
H22 H 0.169910 0.535389 0.328946 0.022 Uiso 1 1 calc R .
C23 C 0.1555(6) 0.4864(15) 0.2386(6) 0.019(2) Uani 1 1 d . U
C24 C 0.3533(8) 0.6380(19) 0.2375(7) 0.026(3) Uani 1 1 d . U
C25 C 0.3971(7) 0.6844(19) 0.0189(6) 0.030(3) Uani 1 1 d . U
C26 C 0.4225(7) 0.6256(18) -0.0192(6) 0.029(3) Uani 1 1 d . U
H26 H 0.448094 0.559411 -0.013983 0.034 Uiso 1 1 calc R .
C27 C 0.4107(6) 0.6625(15) -0.0642(5) 0.025(3) Uani 1 1 d . U
C28 C 0.3770(7) 0.7674(17) -0.0721(6) 0.035(3) Uani 1 1 d . U
H28 H 0.374176 0.802013 -0.102513 0.042 Uiso 1 1 calc R .
C29 C 0.3474(7) 0.8210(19) -0.0342(6) 0.032(3) Uani 1 1 d . U
C30 C 0.3627(7) 0.7910(18) 0.0129(6) 0.031(3) Uani 1 1 d . U
H30 H 0.350503 0.839534 0.038662 0.037 Uiso 1 1 calc R .
C31 C 0.4165(8) 0.6470(19) 0.0649(7) 0.030(3) Uani 1 1 d . U
C32 C 0.4270(8) 0.589(2) -0.1055(7) 0.028(3) Uani 1 1 d . U
C33 C 0.5472(7) 0.9268(18) 0.2089(6) 0.022(3) Uani 1 1 d . U
C34 C 0.5279(7) 1.0435(17) 0.1966(6) 0.019(3) Uani 1 1 d . U
H34 H 0.489458 1.053272 0.187952 0.023 Uiso 1 1 calc R .
C35 C 0.5614(7) 1.1427(16) 0.1966(5) 0.022(3) Uani 1 1 d . U
C36 C 0.6185(8) 1.1252(18) 0.2117(6) 0.036(3) Uani 1 1 d . U
H36 H 0.645754 1.187308 0.205380 0.044 Uiso 1 1 calc R .
C37 C 0.6339(7) 1.0228(17) 0.2346(6) 0.036(3) Uani 1 1 d . U
C38 C 0.6017(8) 0.9081(19) 0.2238(6) 0.036(3) Uani 1 1 d . U
H38 H 0.617593 0.827884 0.227062 0.043 Uiso 1 1 calc R .
C39 C 0.5090(7) 0.8227(17) 0.2070(6) 0.019(2) Uani 1 1 d . U
C40 C 0.5417(8) 1.2720(18) 0.1845(7) 0.022(3) Uani 1 1 d . U
C41 C 0.5500(7) 0.0665(16) 0.7024(6) 0.019(2) Uani 1 1 d . U
C42 C 0.5168(7) 0.1712(17) 0.6945(6) 0.017(3) Uani 1 1 d . U
H42 H 0.482847 0.167337 0.676925 0.021 Uiso 1 1 calc R .
C43 C 0.5359(7) 0.2806(17) 0.7138(6) 0.018(2) Uani 1 1 d . U
C44 C 0.5827(8) 0.281(2) 0.7437(7) 0.027(3) Uani 1 1 d . U
H44 H 0.595407 0.354968 0.757899 0.033 Uiso 1 1 calc R .
C45 C 0.6105(7) 0.1672(16) 0.7523(6) 0.027(3) Uani 1 1 d . U
C46 C 0.5999(6) 0.0703(16) 0.7331(6) 0.026(3) Uani 1 1 d . U
H46 H 0.622899 -0.000667 0.737691 0.031 Uiso 1 1 calc R .
C47 C 0.5261(6) -0.0569(17) 0.6824(6) 0.019(2) Uani 1 1 d . U
C48 C 0.4988(6) 0.3975(15) 0.7052(5) 0.017(2) Uani 1 1 d . U
C49 C 0.3970(6) 0.5309(17) 0.5147(6) 0.025(3) Uani 1 1 d . U
C50 C 0.4244(6) 0.5938(17) 0.4777(6) 0.023(3) Uani 1 1 d . U
H50 H 0.445749 0.666426 0.483892 0.028 Uiso 1 1 calc R .
C51 C 0.4204(6) 0.5519(15) 0.4349(5) 0.024(3) Uani 1 1 d . U
C52 C 0.3932(6) 0.4386(15) 0.4225(5) 0.028(3) Uani 1 1 d . U
H52 H 0.391675 0.411138 0.390954 0.034 Uiso 1 1 calc R .
C53 C 0.3691(7) 0.3702(17) 0.4584(6) 0.038(3) Uani 1 1 d . U
C54 C 0.3668(7) 0.414(2) 0.5035(8) 0.038(3) Uani 1 1 d . U
H54 H 0.346367 0.371106 0.526952 0.045 Uiso 1 1 calc R .
C55 C 0.4023(7) 0.5749(18) 0.5643(6) 0.024(3) Uani 1 1 d . U
C56 C 0.4448(8) 0.6382(19) 0.3947(6) 0.028(3) Uani 1 1 d . U
C57 C 0.2936(8) 0.480(2) 0.7642(7) 0.029(3) Uani 1 1 d . U
C58 C 0.2438(7) 0.4505(17) 0.7391(6) 0.026(3) Uani 1 1 d . U
H58 H 0.243269 0.462432 0.706199 0.031 Uiso 1 1 calc R .
C59 C 0.1964(8) 0.4054(19) 0.7607(7) 0.031(3) Uani 1 1 d . U
C60 C 0.1998(7) 0.3843(17) 0.8122(6) 0.032(3) Uani 1 1 d . U
H60 H 0.168493 0.352217 0.828937 0.038 Uiso 1 1 calc R .
C61 C 0.2476(8) 0.4114(19) 0.8341(7) 0.043(3) Uani 1 1 d . U
C62 C 0.2922(8) 0.4834(18) 0.8131(6) 0.040(3) Uani 1 1 d . U
H62 H 0.318509 0.529599 0.831032 0.048 Uiso 1 1 calc R .
C63 C 0.3442(7) 0.5242(16) 0.7368(6) 0.021(2) Uani 1 1 d . U
C64 C 0.1463(8) 0.3669(18) 0.7360(7) 0.024(3) Uani 1 1 d . U
C65 C -0.0626(7) -0.1487(16) 0.7014(5) 0.022(3) Uani 1 1 d . U
C66 C -0.0276(7) -0.0453(17) 0.6947(6) 0.019(3) Uani 1 1 d . U
H66 H 0.007573 -0.053643 0.679119 0.023 Uiso 1 1 calc R .
C67 C -0.0455(7) 0.0711(16) 0.7115(6) 0.017(2) Uani 1 1 d . U
C68 C -0.0991(6) 0.0811(16) 0.7290(5) 0.023(3) Uani 1 1 d . U
H68 H -0.109041 0.155706 0.744513 0.028 Uiso 1 1 calc R .
C69 C -0.1377(6) -0.0064(15) 0.7258(5) 0.030(3) Uani 1 1 d . U
C70 C -0.1146(6) -0.1384(15) 0.7194(5) 0.026(3) Uani 1 1 d . U
H70 H -0.136170 -0.209126 0.727704 0.032 Uiso 1 1 calc R .
C71 C -0.0411(7) -0.2706(17) 0.6836(6) 0.018(2) Uani 1 1 d . U
C72 C -0.0074(7) 0.1858(16) 0.7065(6) 0.017(2) Uani 1 1 d . U
C73 C 0.0977(7) 0.3084(17) 0.5182(6) 0.023(3) Uani 1 1 d . U
C76 C 0.1314(6) 0.2473(14) 0.4283(5) 0.023(2) Uani 1 1 d . U
H76 H 0.145474 0.229235 0.397968 0.027 Uiso 1 1 calc R .
C77 C 0.1459(7) 0.1693(18) 0.4662(6) 0.029(3) Uani 1 1 d . U
C83 C 0.1493(9) 0.728(3) 0.3999(10) 0.077(7) Uani 1 1 d D U
H83A H 0.141602 0.718754 0.366364 0.116 Uiso 1 1 calc GR .
H83B H 0.176024 0.795842 0.404695 0.116 Uiso 1 1 calc GR .
H83C H 0.114048 0.746075 0.416387 0.116 Uiso 1 1 calc GR .
C84 C 0.2428(10) 0.937(3) 0.0425(7) 0.079(6) Uani 1 1 d D U
H84A H 0.211283 0.919703 0.021254 0.118 Uiso 1 1 calc GR .
H84B H 0.228409 0.974420 0.071283 0.118 Uiso 1 1 calc GR .
H84C H 0.262335 0.859521 0.049946 0.118 Uiso 1 1 calc GR .
C85 C 0.7628(10) 1.095(2) 0.1603(7) 0.078(6) Uani 1 1 d D U
H85A H 0.725999 1.080046 0.145729 0.118 Uiso 1 1 calc GR .
H85B H 0.787181 1.023218 0.155589 0.118 Uiso 1 1 calc GR .
H85C H 0.780182 1.168342 0.146032 0.118 Uiso 1 1 calc GR .
C86 C 0.6261(6) 0.0372(16) 0.8712(4) 0.051(4) Uani 1 1 d D U
H86A H 0.589564 0.063320 0.858544 0.076 Uiso 1 1 calc GR .
H86B H 0.639926 0.099658 0.893185 0.076 Uiso 1 1 calc GR .
H86C H 0.621745 -0.042150 0.887387 0.076 Uiso 1 1 calc GR .
C87 C 0.3024(13) 0.259(3) 0.3479(6) 0.095(8) Uani 1 1 d D U
H87A H 0.287487 0.201958 0.324135 0.142 Uiso 1 1 calc GR .
H87B H 0.322597 0.326447 0.332609 0.142 Uiso 1 1 calc GR .
H87C H 0.271156 0.292106 0.366417 0.142 Uiso 1 1 calc GR .
C88 C 0.3563(8) 0.284(2) 0.9112(9) 0.070(7) Uani 1 1 d D U
H88A H 0.360553 0.272140 0.877406 0.104 Uiso 1 1 calc GR .
H88B H 0.334894 0.214824 0.924410 0.104 Uiso 1 1 calc GR .
H88C H 0.393591 0.287822 0.925850 0.104 Uiso 1 1 calc GR .
C89 C -0.2715(11) -0.081(3) 0.6779(8) 0.090(7) Uani 1 1 d D U
H89A H -0.247397 -0.122787 0.654859 0.135 Uiso 1 1 calc GR .
H89B H -0.267889 0.008456 0.674449 0.135 Uiso 1 1 calc GR .
H89C H -0.310862 -0.105659 0.672743 0.135 Uiso 1 1 calc GR .
C90 C 0.2554(8) 0.009(2) 0.5454(6) 0.067(5) Uani 1 1 d D U
H90A H 0.290131 0.004382 0.526886 0.101 Uiso 1 1 calc GR .
H90B H 0.260118 -0.039785 0.574141 0.101 Uiso 1 1 calc GR .
H90C H 0.247354 0.094901 0.553403 0.101 Uiso 1 1 calc GR .
C91 C 0.0709(6) -0.2767(14) 0.5254(5) 0.037(3) Uani 1 1 d . U
H91A H 0.055290 -0.286943 0.493887 0.056 Uiso 1 1 calc GR .
H91B H 0.101143 -0.337191 0.530307 0.056 Uiso 1 1 calc GR .
H91C H 0.086144 -0.192845 0.528724 0.056 Uiso 1 1 calc GR .
C81 C -0.138(2) 0.922(3) 0.3785(8) 0.198(13) Uani 1 1 d D U
H81A H -0.097140 0.911915 0.374376 0.298 Uiso 1 1 calc GR .
H81B H -0.155554 0.841177 0.382798 0.298 Uiso 1 1 calc GR .
H81C H -0.145088 0.973990 0.405999 0.298 Uiso 1 1 calc GR .
C74 C 0.0834(6) 0.3829(16) 0.4814(5) 0.021(3) Uani 1 1 d . U
H74 H 0.063885 0.458337 0.486837 0.025 Uiso 1 1 calc R .
C80 C 0.0702(7) 0.4176(17) 0.3948(6) 0.020(2) Uani 1 1 d . U
C79 C 0.0875(7) 0.3578(17) 0.5680(6) 0.025(3) Uani 1 1 d . U
C75 C 0.0978(6) 0.3470(15) 0.4346(5) 0.025(3) Uani 1 1 d . U
C78 C 0.1305(7) 0.2094(17) 0.5105(6) 0.026(3) Uani 1 1 d . U
H78 H 0.144005 0.164401 0.536770 0.031 Uiso 1 1 calc R .
C82 C 0.2145(10) 0.732(3) -0.1513(6) 0.082(7) Uani 1 1 d D U
H82A H 0.236812 0.793145 -0.168750 0.124 Uiso 1 1 calc GR .
H82B H 0.195966 0.675827 -0.173198 0.124 Uiso 1 1 calc GR .
H82C H 0.239271 0.685372 -0.130418 0.124 Uiso 1 1 calc GR .
C92 C 0.3227(7) -0.1901(17) 0.6328(6) 0.052(4) Uani 1 1 d . U
H92A H 0.318582 -0.219587 0.600559 0.078 Uiso 1 1 calc GR .
H92B H 0.291395 -0.134537 0.640437 0.078 Uiso 1 1 calc GR .
H92C H 0.322501 -0.260828 0.654209 0.078 Uiso 1 1 calc GR .

loop_
_atom_site_aniso_label
_atom_site_aniso_U_11
_atom_site_aniso_U_22
_atom_site_aniso_U_33
_atom_site_aniso_U_23
_atom_site_aniso_U_13
_atom_site_aniso_U_12
Zn1 0.0297(8) 0.0154(8) 0.0161(7) -0.0034(6) 0.0045(7) 0.0000(7)
Zn2 0.0236(7) 0.0119(7) 0.0128(7) 0.0015(6) 0.0045(6) -0.0012(6)
Zn3 0.0224(7) 0.0180(8) 0.0128(7) 0.0000(6) 0.0009(6) 0.0021(6)
Zn4 0.0260(7) 0.0190(8) 0.0126(7) -0.0002(6) -0.0001(6) -0.0044(7)
Zn5 0.0251(7) 0.0139(8) 0.0139(7) 0.0013(6) -0.0028(6) -0.0027(6)
Zn6 0.0297(8) 0.0152(8) 0.0153(7) 0.0004(6) -0.0055(7) 0.0008(6)
Zn7 0.0347(8) 0.0171(8) 0.0172(7) 0.0014(7) -0.0056(7) 0.0005(7)
Zn8 0.0242(7) 0.0110(7) 0.0109(7) -0.0001(6) -0.0023(6) 0.0011(4)
Zn9 0.0221(7) 0.0182(8) 0.0129(7) 0.0012(6) -0.0020(6) 0.0023(6)
Zn10 0.0269(7) 0.0201(8) 0.0149(7) -0.0017(6) -0.0002(6) -0.0038(7)
Zn11 0.0332(8) 0.0155(8) 0.0162(7) 0.0001(6) 0.0046(7) -0.0003(7)
Zn12 0.0219(7) 0.0134(8) 0.0126(7) -0.0003(6) 0.0004(6) 0.000
S7 0.0378(14) 0.0404(16) 0.0432(15) 0.0057(11) 0.0081(10) 0.0011(10)
S8 0.158(5) 0.158(5) 0.157(5) -0.0005(13) 0.0023(13) 0.0000(13)
S13 0.0625(16) 0.0585(17) 0.0591(16) 0.0037(11) -0.0013(11) -0.0091(11)
S14 0.0611(17) 0.0542(17) 0.0518(16) 0.0073(11) -0.0013(11) -0.0064(11)
S1 0.0555(16) 0.0563(16) 0.0361(14) -0.0011(11) -0.0003(10) 0.0004(11)
S2 0.0511(14) 0.0529(15) 0.0431(14) -0.0051(11) 0.0036(10) -0.0049(11)
S15 0.0520(16) 0.0441(17) 0.0406(15) 0.0021(11) 0.0003(11) 0.0094(11)
S16 0.0604(18) 0.0526(18) 0.0561(17) -0.0058(11) -0.0033(11) 0.0067(11)
S9 0.0477(14) 0.0516(15) 0.0605(15) 0.0045(11) -0.0062(11) 0.0014(11)
S10 0.0595(19) 0.063(2) 0.068(2) 0.0022(12) -0.0033(12) -0.0024(11)
S17 0.0372(14) 0.0381(15) 0.0399(15) -0.0069(10) -0.0053(10) 0.0023(10)
S18 0.0491(13) 0.0424(13) 0.0453(13) -0.0002(10) -0.0120(10) 0.0025(10)
S3 0.0577(15) 0.0497(15) 0.0483(14) -0.0011(11) 0.0000(11) -0.0077(11)
S4 0.083(2) 0.079(2) 0.077(2) -0.0032(12) 0.0006(12) -0.0039(12)
S11 0.0638(18) 0.0658(19) 0.0518(18) 0.0015(11) 0.0015(11) -0.0023(12)
S12 0.100(3) 0.100(3) 0.097(3) 0.0015(12) -0.0012(12) -0.0020(12)
S19 0.0475(14) 0.0513(15) 0.0574(15) -0.0091(11) 0.0079(11) 0.0003(11)
S20 0.0507(16) 0.0530(17) 0.0594(17) -0.0020(11) 0.0019(11) -0.0027(11)
S5 0.0462(15) 0.0391(16) 0.0361(15) -0.0026(10) 0.0015(10) 0.0091(10)
S6 0.068(2) 0.062(2) 0.064(2) 0.0068(12) 0.0019(12) 0.0044(12)
O1 0.023(2) 0.021(2) 0.020(2) -0.0008(12) -0.0013(12) 0.0016(12)
O2 0.023(2) 0.021(2) 0.019(2) 0.0005(12) 0.0003(12) 0.0010(12)
O3 0.027(2) 0.027(2) 0.024(2) 0.0004(12) 0.0002(12) 0.0007(12)
O4 0.029(2) 0.027(2) 0.025(2) -0.0004(12) 0.0003(12) 0.0014(12)
O5 0.024(2) 0.022(3) 0.023(2) -0.0009(12) 0.0019(12) -0.0003(12)
O6 0.023(3) 0.021(3) 0.022(3) -0.0007(12) -0.0007(12) 0.0007(12)
O7 0.023(2) 0.021(3) 0.022(3) -0.0013(12) 0.0006(12) -0.0002(12)
O8 0.021(2) 0.018(3) 0.018(2) -0.0008(12) 0.0002(12) 0.0015(12)
O9 0.025(2) 0.027(3) 0.024(2) -0.0005(12) -0.0008(12) -0.0007(12)
O10 0.028(3) 0.029(3) 0.029(3) 0.0012(12) 0.0006(12) -0.0004(12)
O11 0.029(3) 0.030(3) 0.028(3) 0.0005(12) -0.0012(12) -0.0019(12)
O12 0.029(3) 0.029(3) 0.030(3) 0.0007(12) -0.0010(12) -0.0006(12)
O13 0.034(3) 0.033(3) 0.031(3) -0.0001(12) -0.0010(12) -0.0004(12)
O14 0.031(2) 0.030(2) 0.028(2) -0.0003(12) -0.0016(12) -0.0001(12)
O15 0.027(3) 0.026(3) 0.024(3) 0.0007(12) 0.0014(12) -0.0001(12)
O16 0.035(3) 0.034(3) 0.033(3) -0.0004(12) 0.0013(12) -0.0011(12)
O17 0.025(2) 0.022(2) 0.023(2) -0.0020(12) -0.0016(12) -0.0002(12)
O18 0.023(3) 0.019(3) 0.019(2) -0.0002(12) 0.0000(12) -0.0009(12)
O19 0.025(3) 0.022(3) 0.024(2) -0.0006(12) -0.0019(12) 0.0001(12)
O20 0.025(3) 0.023(3) 0.023(3) -0.0006(12) 0.0002(12) -0.0010(12)
O21 0.023(3) 0.022(3) 0.022(3) 0.0006(12) 0.0000(12) -0.0004(12)
O22 0.024(3) 0.023(3) 0.024(3) 0.0013(12) -0.0009(12) -0.0007(12)
O23 0.022(2) 0.020(2) 0.020(2) -0.0005(12) -0.0019(12) -0.0005(12)
O24 0.020(2) 0.016(2) 0.017(2) 0.0014(12) -0.0007(12) 0.0014(12)
O25 0.026(2) 0.025(2) 0.023(2) -0.0010(12) -0.0004(12) 0.0012(12)
O26 0.043(3) 0.041(3) 0.040(3) 0.0006(12) -0.0007(12) 0.0011(12)
O27 0.033(3) 0.031(3) 0.031(3) 0.0002(12) 0.0009(12) 0.0014(12)
O28 0.026(3) 0.024(3) 0.022(2) -0.0005(12) 0.0000(12) 0.0016(12)
O29 0.032(3) 0.033(3) 0.033(3) -0.0011(12) 0.0000(12) -0.0004(12)
O30 0.031(3) 0.034(3) 0.032(3) 0.0007(12) -0.0001(12) -0.0009(12)
O31 0.023(2) 0.023(2) 0.021(2) 0.0003(12) 0.0009(12) -0.0030(12)
O32 0.019(2) 0.019(2) 0.018(2) -0.0007(12) 0.0021(12) 0.0003(12)
O33 0.027(3) 0.023(3) 0.024(3) 0.0011(12) 0.0014(12) 0.0003(12)
O34 0.024(3) 0.022(3) 0.022(3) 0.0004(12) 0.0006(12) -0.0005(12)
O35 0.024(3) 0.021(3) 0.021(3) -0.0001(12) 0.0005(12) -0.0005(12)
O36 0.026(3) 0.024(3) 0.026(3) 0.0012(12) 0.0017(12) 0.0006(12)
O37 0.027(2) 0.025(2) 0.023(2) -0.0003(12) 0.0002(12) -0.0004(12)
O38 0.033(3) 0.031(3) 0.029(2) 0.0000(12) 0.0015(12) 0.0003(12)
O39 0.023(2) 0.021(2) 0.018(2) -0.0008(12) -0.0003(12) -0.0011(12)
O40 0.027(2) 0.025(3) 0.025(2) -0.0003(12) -0.0012(12) -0.0012(12)
O41 0.033(4) 0.051(5) 0.027(4) -0.009(4) 0.005(3) -0.014(4)
O42 0.036(3) 0.035(3) 0.035(3) 0.0006(12) 0.0011(12) 0.0001(12)
O43 0.019(2) 0.018(2) 0.017(2) 0.0008(12) 0.0008(12) 0.0010(12)
O44 0.017(2) 0.016(2) 0.014(2) -0.0001(12) -0.0007(12) 0.0000(12)
O45 0.059(6) 0.051(6) 0.051(5) -0.020(4) -0.019(4) -0.009(4)
O46 0.099(9) 0.103(9) 0.101(9) 0.002(6) -0.009(6) -0.010(6)
O47 0.044(4) 0.044(4) 0.044(4) 0.0000(13) 0.0004(13) 0.0008(13)
O48 0.052(5) 0.040(6) 0.024(4) 0.013(4) -0.015(4) -0.004(4)
O49 0.020(2) 0.018(2) 0.018(2) 0.0000(12) -0.0006(12) 0.0005(12)
O50 0.068(6) 0.038(6) 0.045(6) -0.013(5) 0.011(5) -0.009(5)
O51 0.021(2) 0.020(3) 0.018(2) 0.0000(12) 0.0004(12) -0.0009(12)
O52 0.050(6) 0.040(6) 0.063(6) -0.002(4) 0.003(4) 0.006(4)
C1 0.023(3) 0.022(3) 0.022(3) 0.0005(12) -0.0002(12) 0.0006(12)
C2 0.022(3) 0.020(3) 0.021(3) 0.0007(12) -0.0005(12) 0.0005(12)
C3 0.020(3) 0.019(3) 0.019(3) 0.0004(12) 0.0000(12) 0.0005(12)
C4 0.019(3) 0.019(3) 0.019(3) 0.0003(12) -0.0007(12) -0.0001(12)
C5 0.022(3) 0.022(3) 0.023(3) 0.0013(12) 0.0007(12) -0.0005(12)
C6 0.023(3) 0.021(3) 0.021(3) 0.0017(12) -0.0006(12) -0.0005(12)
C7 0.022(3) 0.021(3) 0.021(3) 0.0000(12) -0.0005(12) -0.0004(12)
C8 0.020(3) 0.018(3) 0.018(3) -0.0002(12) -0.0008(12) -0.0002(12)
C9 0.026(3) 0.025(3) 0.024(3) -0.0006(12) 0.0000(12) -0.0007(12)
C10 0.022(3) 0.021(3) 0.021(3) 0.0002(12) -0.0002(12) -0.0007(12)
C11 0.021(3) 0.021(3) 0.020(3) -0.0003(12) -0.0003(12) -0.0007(12)
C12 0.030(3) 0.030(3) 0.029(3) 0.0007(12) 0.0006(12) -0.0007(12)
C13 0.034(3) 0.034(3) 0.033(3) 0.0003(12) -0.0009(12) -0.0011(12)
C14 0.032(3) 0.031(3) 0.030(3) -0.0002(12) -0.0010(12) -0.0010(12)
C15 0.026(3) 0.025(3) 0.024(3) 0.0007(12) 0.0009(12) -0.0008(12)
C16 0.021(3) 0.021(3) 0.020(3) 0.0000(12) -0.0004(12) -0.0003(12)
C17 0.018(2) 0.018(3) 0.017(2) -0.0003(12) 0.0002(12) -0.0004(12)
C18 0.022(3) 0.023(3) 0.021(3) -0.0007(12) 0.0006(12) 0.0001(12)
C19 0.016(2) 0.017(2) 0.016(2) 0.0006(12) 0.0000(12) -0.0001(12)
C20 0.025(3) 0.026(3) 0.025(3) -0.0006(12) -0.0004(12) -0.0004(12)
C21 0.024(2) 0.025(3) 0.022(2) 0.0000(12) 0.0003(12) -0.0005(12)
C22 0.018(2) 0.019(3) 0.018(2) -0.0003(12) 0.0002(12) 0.0002(12)
C23 0.019(3) 0.019(3) 0.019(3) -0.0006(12) 0.0000(12) -0.0005(12)
C24 0.026(3) 0.026(3) 0.026(3) -0.0006(12) -0.0004(12) -0.0003(12)
C25 0.030(3) 0.030(3) 0.029(3) 0.0003(12) -0.0004(12) 0.0005(12)
C26 0.029(3) 0.029(3) 0.028(3) 0.0004(12) -0.0001(12) 0.0003(12)
C27 0.025(3) 0.025(3) 0.024(3) -0.0002(12) 0.0002(12) 0.0004(12)
C28 0.036(3) 0.035(3) 0.035(3) 0.0000(12) -0.0001(12) 0.0001(13)
C29 0.033(3) 0.032(3) 0.031(3) 0.0001(12) 0.0001(12) 0.0004(12)
C30 0.031(3) 0.031(3) 0.030(3) -0.0005(12) -0.0004(12) 0.0006(12)
C31 0.031(3) 0.030(3) 0.030(3) 0.0005(12) -0.0002(12) 0.0007(12)
C32 0.029(3) 0.028(3) 0.027(3) -0.0004(12) 0.0001(12) 0.0006(12)
C33 0.023(3) 0.022(3) 0.021(3) 0.0005(12) -0.0005(12) 0.0002(12)
C34 0.020(3) 0.019(3) 0.018(3) 0.0003(12) 0.0003(12) 0.0005(12)
C35 0.023(3) 0.022(3) 0.022(3) 0.0015(12) -0.0007(12) -0.0005(12)
C36 0.036(3) 0.036(3) 0.037(3) 0.0008(13) -0.0004(12) -0.0003(12)
C37 0.035(3) 0.035(3) 0.037(3) 0.0003(12) -0.0011(12) 0.0005(12)
C38 0.036(3) 0.035(3) 0.036(3) 0.0007(13) 0.0002(12) 0.0003(12)
C39 0.020(3) 0.019(3) 0.018(3) 0.0000(12) 0.0003(12) -0.0004(12)
C40 0.023(3) 0.022(3) 0.022(3) 0.0006(12) 0.0006(12) 0.0005(12)
C41 0.020(3) 0.019(3) 0.019(3) -0.0002(12) 0.0003(12) 0.0003(12)
C42 0.018(3) 0.017(3) 0.017(3) -0.0004(12) 0.0004(12) 0.0003(12)
C43 0.019(3) 0.017(3) 0.018(3) -0.0003(12) 0.0005(12) 0.0008(12)
C44 0.028(3) 0.027(3) 0.027(3) -0.0016(12) 0.0009(12) -0.0002(12)
C45 0.027(3) 0.028(3) 0.028(3) 0.0001(12) 0.0002(12) 0.0001(12)
C46 0.026(3) 0.026(3) 0.026(3) -0.0006(12) 0.0006(12) 0.0008(12)
C47 0.020(3) 0.018(3) 0.019(3) 0.0001(12) 0.0012(12) 0.0004(12)
C48 0.018(3) 0.016(3) 0.016(3) -0.0002(12) 0.0003(12) 0.0003(12)
C49 0.026(3) 0.025(3) 0.025(3) 0.0001(12) 0.0006(12) 0.0000(12)
C50 0.023(3) 0.023(3) 0.023(3) 0.0003(12) 0.0000(12) -0.0005(12)
C51 0.024(3) 0.024(3) 0.022(3) 0.0010(12) 0.0003(12) -0.0002(12)
C52 0.028(3) 0.029(3) 0.028(3) -0.0004(12) 0.0004(12) -0.0005(12)
C53 0.039(3) 0.038(3) 0.037(3) -0.0004(12) 0.0001(12) -0.0009(12)
C54 0.039(4) 0.038(4) 0.037(4) 0.0002(12) 0.0011(12) -0.0009(13)
C55 0.025(3) 0.025(3) 0.024(3) -0.0006(12) -0.0006(12) -0.0006(12)
C56 0.028(3) 0.028(3) 0.027(3) 0.0001(12) 0.0001(12) 0.0002(12)
C57 0.029(3) 0.030(3) 0.029(3) 0.0003(12) -0.0002(12) -0.0001(12)
C58 0.026(3) 0.027(3) 0.025(3) 0.0004(12) -0.0006(12) -0.0004(12)
C59 0.031(3) 0.032(3) 0.031(3) -0.0003(12) 0.0001(12) 0.0001(12)
C60 0.032(3) 0.033(3) 0.031(3) 0.0004(12) 0.0005(12) -0.0005(12)
C61 0.043(3) 0.044(3) 0.043(3) 0.0002(13) 0.0002(12) -0.0005(13)
C62 0.040(4) 0.041(4) 0.040(4) -0.0001(13) -0.0003(12) -0.0001(13)
C63 0.022(3) 0.021(3) 0.020(3) 0.0003(12) 0.0003(12) -0.0007(12)
C64 0.024(3) 0.024(3) 0.024(3) 0.0005(12) 0.0003(12) -0.0001(12)
C65 0.023(3) 0.021(3) 0.022(3) -0.0009(12) 0.0001(12) -0.0001(12)
C66 0.020(3) 0.019(3) 0.018(3) -0.0003(12) -0.0002(12) 0.0003(12)
C67 0.018(3) 0.016(3) 0.016(3) 0.0002(12) -0.0004(12) 0.0001(12)
C68 0.023(3) 0.022(3) 0.024(3) -0.0009(12) 0.0006(12) 0.0007(12)
C69 0.029(3) 0.030(3) 0.030(3) -0.0001(12) 0.0010(12) 0.0005(12)
C70 0.026(3) 0.026(3) 0.027(3) -0.0006(12) 0.0007(12) -0.0001(12)
C71 0.019(3) 0.017(3) 0.018(3) -0.0011(12) -0.0007(12) 0.0006(12)
C72 0.018(3) 0.017(3) 0.016(3) 0.0003(12) -0.0005(12) -0.0007(12)
C73 0.024(3) 0.023(3) 0.022(3) -0.0001(12) 0.0000(12) 0.0003(12)
C76 0.023(3) 0.022(3) 0.022(3) 0.0000(12) 0.0003(12) 0.0002(12)
C77 0.030(3) 0.029(3) 0.028(3) 0.0004(12) 0.0005(12) 0.0004(12)
C83 0.073(8) 0.079(8) 0.080(8) -0.004(6) -0.001(6) -0.004(6)
C84 0.076(8) 0.088(8) 0.073(8) -0.003(6) 0.002(5) -0.003(6)
C85 0.081(8) 0.074(8) 0.080(8) -0.005(6) 0.002(6) 0.007(6)
C86 0.054(6) 0.047(6) 0.052(6) -0.010(5) -0.024(5) 0.000(5)
C87 0.095(9) 0.092(9) 0.097(9) -0.002(6) 0.000(6) 0.000(6)
C88 0.074(8) 0.062(8) 0.073(8) 0.008(6) -0.006(6) -0.005(6)
C89 0.088(8) 0.090(9) 0.091(8) 0.005(6) 0.004(6) 0.006(6)
C90 0.065(7) 0.074(7) 0.063(7) -0.004(5) -0.005(5) 0.006(5)
C91 0.043(5) 0.035(5) 0.034(5) 0.007(4) 0.013(4) -0.004(4)
C81 0.194(14) 0.199(14) 0.202(13) 0.003(6) 0.004(6) 0.003(6)
C74 0.022(3) 0.021(3) 0.020(3) -0.0008(12) 0.0002(12) 0.0009(12)
C80 0.021(3) 0.020(3) 0.019(3) 0.0000(12) 0.0004(12) 0.0007(12)
C79 0.025(3) 0.025(3) 0.024(3) -0.0011(12) 0.0002(12) 0.0014(12)
C75 0.026(3) 0.025(3) 0.024(3) 0.0003(12) 0.0000(12) 0.0007(12)
C78 0.027(3) 0.026(3) 0.025(3) 0.0006(12) 0.0001(12) 0.0007(12)
C82 0.081(8) 0.080(8) 0.086(8) 0.000(6) -0.001(6) 0.000(6)
C92 0.044(5) 0.049(6) 0.063(6) -0.006(5) -0.007(5) -0.001(5)

loop_
_atom_type_symbol
_atom_type_description
_atom_type_scat_dispersion_real
_atom_type_scat_dispersion_imag
_atom_type_scat_source
C C 0.0033 0.0016 'International Tables Vol C Tables 4.2.6.8 and 6.1.1.4'
H H 0.0000 0.0000 'International Tables Vol C Tables 4.2.6.8 and 6.1.1.4'
O O 0.0106 0.0060 'International Tables Vol C Tables 4.2.6.8 and 6.1.1.4'
S S 0.1246 0.1234 'International Tables Vol C Tables 4.2.6.8 and 6.1.1.4'
Zn Zn 0.2839 1.4301 'International Tables Vol C Tables 4.2.6.8 and 6.1.1.4'

loop_
_geom_angle_atom_site_label_1
_geom_angle_atom_site_label_2
_geom_angle_atom_site_label_3
_geom_angle
_geom_angle_site_symmetry_1
_geom_angle_site_symmetry_3
O1 Zn1 O41 170.6(5) 2_546 .
O4 Zn1 O1 83.4(4) 1_545 2_546
O4 Zn1 O41 87.2(4) 1_545 .
O7 Zn1 O1 97.4(5) . 2_546
O7 Zn1 O4 175.0(5) . 1_545
O7 Zn1 O41 91.9(5) . .
O7 Zn1 O42 89.0(5) . .
O7 Zn1 O43 90.7(5) . 1_545
O42 Zn1 O1 88.9(5) . 2_546
O42 Zn1 O4 86.0(5) . 1_545
O42 Zn1 O41 90.0(5) . .
O43 Zn1 O1 92.7(5) 1_545 2_546
O43 Zn1 O4 94.2(5) 1_545 1_545
O43 Zn1 O41 88.4(5) 1_545 .
O43 Zn1 O42 178.4(5) 1_545 .
O2 Zn2 O6 112.8(5) . 2_566
O2 Zn2 O8 88.5(5) . 2_556
O2 Zn2 O32 98.1(5) . .
O2 Zn2 O35 162.0(4) . .
O2 Zn2 O43 91.9(5) . 2_556
O6 Zn2 O8 157.6(5) 2_566 2_556
O6 Zn2 O32 86.7(5) 2_566 .
O6 Zn2 O35 83.4(5) 2_566 .
O6 Zn2 O43 98.2(5) 2_566 2_556
O8 Zn2 O35 76.5(4) 2_556 .
O32 Zn2 O8 83.5(5) . 2_556
O32 Zn2 O35 90.1(4) . .
O32 Zn2 O43 166.2(5) . 2_556
O43 Zn2 O8 87.3(5) 2_556 2_556
O43 Zn2 O35 77.7(4) 2_556 .
O3 Zn3 O5 101.4(5) . .
O9 Zn3 O3 99.7(5) . .
O9 Zn3 O5 122.2(5) . .
O43 Zn3 O3 116.1(5) . .
O43 Zn3 O5 110.5(5) . .
O43 Zn3 O9 107.0(5) . .
O11 Zn4 O13 102.1(5) . .
O11 Zn4 O17 109.4(5) . .
O17 Zn4 O13 102.3(5) . .
O44 Zn4 O11 112.0(5) . .
O44 Zn4 O13 116.0(5) . .
O44 Zn4 O17 113.9(5) . .
O12 Zn5 O18 92.2(5) 1_554 1_554
O12 Zn5 O24 83.8(5) 1_554 2_655
O12 Zn5 O49 166.8(5) 1_554 2_655
O21 Zn5 O12 87.9(5) 2_645 1_554
O21 Zn5 O18 85.4(5) 2_645 1_554
O21 Zn5 O24 158.5(5) 2_645 2_655
O21 Zn5 O49 96.6(5) 2_645 2_655
O24 Zn5 O18 75.2(4) 2_655 1_554
O28 Zn5 O12 94.3(5) . 1_554
O28 Zn5 O18 165.4(4) . 1_554
O28 Zn5 O21 107.8(5) . 2_645
O28 Zn5 O24 92.6(5) . 2_655
O28 Zn5 O49 96.0(5) . 2_655
O49 Zn5 O18 75.9(4) 2_655 1_554
O49 Zn5 O24 87.6(5) 2_655 2_655
O22 Zn6 O26 168.6(5) . 1_565
O22 Zn6 O45 82.7(6) . .
O22 Zn6 O46 94.3(8) . .
O26 Zn6 O46 78.4(8) 1_565 .
O27 Zn6 O22 97.2(5) 2_665 .
O27 Zn6 O26 90.4(5) 2_665 1_565
O27 Zn6 O45 97.3(6) 2_665 .
O27 Zn6 O46 168.5(8) 2_665 .
O27 Zn6 O49 94.6(5) 2_665 1_565
O45 Zn6 O26 88.0(6) . 1_565
O45 Zn6 O46 85.3(8) . .
O49 Zn6 O22 92.8(5) 1_565 .
O49 Zn6 O26 95.0(5) 1_565 1_565
O49 Zn6 O45 167.7(6) 1_565 .
O49 Zn6 O46 83.6(8) 1_565 .
O14 Zn7 O44 93.2(5) 1_545 1_545
O14 Zn7 O47 93.9(6) 1_545 .
O16 Zn7 O14 79.4(5) 2_646 1_545
O16 Zn7 O44 92.7(5) 2_646 1_545
O16 Zn7 O47 173.1(6) 2_646 .
O19 Zn7 O14 171.4(5) . 1_545
O19 Zn7 O16 97.3(5) . 2_646
O19 Zn7 O44 94.9(5) . 1_545
O19 Zn7 O47 89.6(6) . .
O44 Zn7 O47 86.1(6) 1_545 .
O48 Zn7 O14 84.4(5) . 1_545
O48 Zn7 O16 89.3(6) . 2_646
O48 Zn7 O19 87.6(6) . .
O48 Zn7 O44 176.5(6) . 1_545
O48 Zn7 O47 91.6(7) . .
O15 Zn8 O18 87.1(5) 2_646 1_545
O15 Zn8 O20 107.5(5) 2_646 .
O15 Zn8 O24 163.6(5) 2_646 2_646
O15 Zn8 O29 97.9(5) 2_646 2_646
O15 Zn8 O44 89.9(4) 2_646 1_545
O18 Zn8 O24 79.5(4) 1_545 2_646
O20 Zn8 O18 160.4(5) . 1_545
O20 Zn8 O24 87.8(5) . 2_646
O20 Zn8 O29 84.6(6) . 2_646
O20 Zn8 O44 99.3(5) . 1_545
O29 Zn8 O18 80.5(5) 2_646 1_545
O29 Zn8 O24 89.2(5) 2_646 2_646
O29 Zn8 O44 169.9(5) 2_646 1_545
O44 Zn8 O18 93.6(5) 1_545 1_545
O44 Zn8 O24 81.7(4) 1_545 2_646
O23 Zn9 O25 95.5(5) . .
O23 Zn9 O30 119.3(6) . .
O23 Zn9 O49 111.5(5) . .
O25 Zn9 O30 106.4(5) . .
O25 Zn9 O49 114.6(5) . .
O49 Zn9 O30 109.0(6) . .
O31 Zn10 O33 106.4(5) . .
O31 Zn10 O51 117.1(5) . .
O37 Zn10 O31 106.3(4) . .
O37 Zn10 O33 98.0(5) . .
O37 Zn10 O51 116.7(5) . .
O51 Zn10 O33 110.3(5) . .
O36 Zn11 O38 166.7(5) . 1_565
O36 Zn11 O40 94.5(5) . 2_565
O36 Zn11 O50 88.4(6) . .
O36 Zn11 O51 93.6(5) . 1_565
O36 Zn11 O52 86.4(6) . .
O38 Zn11 O40 93.6(4) 1_565 2_565
O38 Zn11 O50 81.2(6) 1_565 .
O38 Zn11 O52 85.8(6) 1_565 .
O40 Zn11 O52 177.9(6) 2_565 .
O50 Zn11 O40 90.0(7) . 2_565
O50 Zn11 O52 91.9(7) . .
O51 Zn11 O38 96.5(5) 1_565 1_565
O51 Zn11 O40 92.7(5) 1_565 2_565
O51 Zn11 O50 176.6(6) 1_565 .
O51 Zn11 O52 85.4(6) 1_565 .
O10 Zn12 O8 90.4(5) 1_554 1_554
O10 Zn12 O35 83.9(5) 1_554 2
O34 Zn12 O8 86.6(5) 2_545 1_554
O34 Zn12 O10 86.5(5) 2_545 1_554
O34 Zn12 O35 163.2(5) 2_545 2
O34 Zn12 O39 103.3(5) 2_545 .
O34 Zn12 O51 95.4(5) 2_545 2
O35 Zn12 O8 79.7(5) 2 1_554
O39 Zn12 O8 169.6(5) . 1_554
O39 Zn12 O10 93.2(5) . 1_554
O39 Zn12 O35 91.0(5) . 2
O39 Zn12 O51 94.2(4) . 2
O51 Zn12 O8 81.7(4) 2 1_554
O51 Zn12 O10 171.7(5) 2 1_554
O51 Zn12 O35 92.2(5) 2 2
C5 S7 S8 102.7(7) . .
C81 S8 S7 92.4(10) . .
C13 S13 S14 104.6(6) . .
C82 S14 S13 98.3(7) . .
C21 S1 S2 107.5(6) . .
C83 S2 S1 103.9(8) . .
C29 S15 S16 107.5(7) . .
C84 S16 S15 99.6(8) . .
C37 S9 S10 106.1(6) . .
C85 S10 S9 103.1(8) . .
C45 S17 S18 104.4(6) . .
C86 S18 S17 103.6(6) . .
C53 S3 S4 106.5(7) . .
C87 S4 S3 108.5(10) . .
C61 S11 S12 106.4(8) . .
S11 S12 C88 96.2(8) . .
C69 S19 S20 104.4(6) . .
C89 S20 S19 108.6(10) . .
C77 S5 S6 103.2(6) . .
C90 S6 S5 102.0(7) . .
C80 O1 Zn1 127.1(11) . 2_566
C80 O2 Zn2 119.8(11) . .
C79 O3 Zn3 119.4(11) . .
C79 O4 Zn1 142.4(11) . 1_565
C72 O5 Zn3 116.3(12) . .
C71 O6 Zn2 130.1(11) . 2_546
C71 O7 Zn1 128.0(12) . .
Zn2 O8 Zn12 102.7(5) 2_556 1_556
C72 O8 Zn2 124.8(11) . 2_556
C72 O8 Zn12 121.9(11) . 1_556
C64 O9 Zn3 108.1(11) . .
C64 O10 Zn12 176.8(14) . 1_556
C63 O11 Zn4 115.6(10) . .
C63 O12 Zn5 146.5(13) . 1_556
C55 O13 Zn4 121.6(12) . .
C55 O14 Zn7 148.1(12) . 1_565
C56 O15 Zn8 122.4(12) . 2_666
C56 O16 Zn7 134.8(13) . 2_666
C48 O17 Zn4 119.0(12) . .
Zn8 O18 Zn5 99.8(5) 1_565 1_556
C48 O18 Zn5 121.1(10) . 1_556
C48 O18 Zn8 122.3(10) . 1_565
C47 O19 Zn7 129.7(13) . .
C47 O20 Zn8 129.5(11) . .
C40 O21 Zn5 132.7(12) . 2_665
C40 O22 Zn6 128.0(13) . .
C39 O23 Zn9 123.0(11) . .
Zn5 O24 Zn8 105.2(5) 2_655 2_666
C39 O24 Zn5 125.4(10) . 2_655
C39 O24 Zn8 122.1(10) . 2_666
C31 O25 Zn9 123.7(11) . .
C31 O26 Zn6 144.1(13) . 1_545
C32 O27 Zn6 132.4(12) . 2_645
C32 O28 Zn5 121.1(12) . .
C24 O29 Zn8 171.9(15) . 2_666
C24 O30 Zn9 109.9(12) . .
C23 O31 Zn10 116.5(10) . .
C23 O32 Zn2 141.3(11) . .
C7 O33 Zn10 124.9(12) . .
C8 O34 Zn12 138.4(12) . 2_565
Zn12 O35 Zn2 101.0(5) 2 .
C7 O35 Zn2 127.0(11) . .
C7 O35 Zn12 124.7(11) . 2
C8 O36 Zn11 128.0(11) . .
C15 O37 Zn10 121.6(11) . .
C15 O38 Zn11 134.1(10) . 1_545
C16 O39 Zn12 125.4(11) . .
C16 O40 Zn11 129.0(10) . 2_545
C91 O42 Zn1 127.3(10) . .
Zn2 O43 Zn1 107.8(5) 2_556 1_565
Zn3 O43 Zn1 114.8(6) . 1_565
Zn3 O43 Zn2 118.8(6) . 2_556
Zn4 O44 Zn7 115.4(5) . 1_565
Zn4 O44 Zn8 112.4(6) . 1_565
Zn7 O44 Zn8 108.0(5) 1_565 1_565
C92 O47 Zn7 125.7(13) . .
Zn6 O49 Zn5 107.6(6) 1_545 2_655
Zn9 O49 Zn5 117.6(6) . 2_655
Zn9 O49 Zn6 115.4(6) . 1_545
Zn10 O51 Zn11 114.3(6) . 1_545
Zn10 O51 Zn12 112.1(6) . 2
Zn11 O51 Zn12 110.2(6) 1_545 2
C6 C1 C2 116.9(17) . .
C7 C1 C2 120.5(16) . .
C7 C1 C6 122.5(17) . .
C1 C2 H2 118.5 . .
C3 C2 C1 122.9(15) . .
C3 C2 H2 118.5 . .
C2 C3 C8 122.9(14) . .
C4 C3 C2 120.6(16) . .
C4 C3 C8 116.4(15) . .
C3 C4 H4 121.0 . .
C3 C4 C5 118.0(14) . .
C5 C4 H4 121.0 . .
C4 C5 S7 119.9(11) . .
C6 C5 S7 121.7(13) . .
C6 C5 C4 118.3(14) . .
C1 C6 H6 118.7 . .
C5 C6 C1 122.6(17) . .
C5 C6 H6 118.7 . .
O33 C7 O35 118.1(16) . .
O33 C7 C1 119.5(17) . .
O35 C7 C1 122.4(16) . .
O34 C8 O36 122.9(16) . .
O34 C8 C3 120.5(14) . .
O36 C8 C3 116.2(14) . .
C10 C9 C15 113.7(15) . .
C14 C9 C10 126.0(18) . .
C14 C9 C15 120.1(17) . .
C9 C10 H10 122.1 . .
C9 C10 C11 115.8(15) . .
C11 C10 H10 122.1 . .
C10 C11 C16 118.4(14) . .
C12 C11 C10 118.8(14) . .
C12 C11 C16 122.8(14) . .
C11 C12 H12 120.1 . .
C13 C12 C11 119.8(15) . .
C13 C12 H12 120.1 . .
C12 C13 S13 122.8(13) . .
C12 C13 C14 121.9(17) . .
C14 C13 S13 115.3(13) . .
C9 C14 C13 117.2(19) . .
C9 C14 H14 121.4 . .
C13 C14 H14 121.4 . .
O37 C15 O38 125.2(16) . .
O37 C15 C9 116.2(15) . .
O38 C15 C9 117.4(15) . .
O39 C16 O40 122.7(15) . .
O39 C16 C11 116.4(14) . .
O40 C16 C11 119.9(14) . .
C18 C17 C22 120.5(15) . .
C18 C17 C23 117.1(14) . .
C22 C17 C23 121.2(14) . .
C17 C18 H18 121.3 . .
C17 C18 C19 117.5(14) . .
C19 C18 H18 121.3 . .
C18 C19 C24 118.5(14) . .
C20 C19 C18 122.9(14) . .
C20 C19 C24 118.5(14) . .
C19 C20 H20 120.1 . .
C19 C20 C21 119.7(14) . .
C21 C20 H20 120.1 . .
C20 C21 S1 118.0(11) . .
C22 C21 S1 124.6(11) . .
C22 C21 C20 117.0(12) . .
C17 C22 C21 120.4(13) . .
C17 C22 H22 119.8 . .
C21 C22 H22 119.8 . .
O31 C23 C17 116.8(14) . .
O32 C23 O31 121.3(14) . .
O32 C23 C17 121.8(15) . .
O29 C24 O30 121.1(18) . .
O29 C24 C19 120.8(18) . .
O30 C24 C19 118.0(16) . .
C26 C25 C30 121.3(17) . .
C26 C25 C31 116.3(17) . .
C30 C25 C31 121.2(17) . .
C25 C26 H26 119.7 . .
C27 C26 C25 120.7(17) . .
C27 C26 H26 119.7 . .
C26 C27 C28 119.9(16) . .
C26 C27 C32 122.5(16) . .
C28 C27 C32 117.3(15) . .
C27 C28 H28 120.3 . .
C27 C28 C29 119.4(16) . .
C29 C28 H28 120.3 . .
C28 C29 S15 115.8(14) . .
C28 C29 C30 120.1(17) . .
C30 C29 S15 121.7(15) . .
C25 C30 C29 116.4(17) . .
C25 C30 H30 121.8 . .
C29 C30 H30 121.8 . .
O25 C31 C25 117.9(17) . .
O26 C31 O25 121.1(17) . .
O26 C31 C25 119.0(18) . .
O27 C32 C27 114.7(15) . .
O28 C32 O27 124.9(18) . .
O28 C32 C27 120.1(18) . .
C34 C33 C39 119.5(15) . .
C38 C33 C34 121.4(17) . .
C38 C33 C39 119.1(17) . .
C33 C34 H34 118.9 . .
C35 C34 C33 122.3(15) . .
C35 C34 H34 118.9 . .
C34 C35 C36 117.2(16) . .
C34 C35 C40 123.8(15) . .
C36 C35 C40 118.9(15) . .
C35 C36 H36 119.5 . .
C37 C36 C35 121.0(17) . .
C37 C36 H36 119.5 . .
C36 C37 S9 123.2(14) . .
C36 C37 C38 116.6(15) . .
C38 C37 S9 106.8(12) . .
C33 C38 C37 115.1(17) . .
C33 C38 H38 122.4 . .
C37 C38 H38 122.4 . .
O23 C39 O24 118.9(15) . .
O23 C39 C33 120.5(15) . .
O24 C39 C33 120.3(15) . .
O21 C40 O22 126.7(18) . .
O21 C40 C35 120.9(16) . .
O22 C40 C35 111.9(16) . .
C42 C41 C46 121.7(15) . .
C42 C41 C47 115.4(14) . .
C46 C41 C47 122.4(14) . .
C41 C42 H42 121.8 . .
C43 C42 C41 116.3(14) . .
C43 C42 H42 121.8 . .
C42 C43 C44 120.2(17) . .
C42 C43 C48 116.4(14) . .
C44 C43 C48 123.0(16) . .
C43 C44 H44 120.8 . .
C43 C44 C45 118.5(18) . .
C45 C44 H44 120.8 . .
C44 C45 S17 113.8(13) . .
C46 C45 S17 120.6(14) . .
C46 C45 C44 125.1(17) . .
C41 C46 H46 121.2 . .
C45 C46 C41 117.5(16) . .
C45 C46 H46 121.2 . .
O19 C47 O20 129.6(17) . .
O19 C47 C41 118.8(16) . .
O20 C47 C41 111.4(13) . .
O17 C48 O18 130.5(15) . .
O17 C48 C43 115.7(15) . .
O18 C48 C43 113.7(13) . .
C50 C49 C54 117.9(16) . .
C50 C49 C55 121.1(16) . .
C54 C49 C55 120.9(17) . .
C49 C50 H50 120.0 . .
C51 C50 C49 120.0(17) . .
C51 C50 H50 120.0 . .
C50 C51 C52 124.2(16) . .
C50 C51 C56 116.5(16) . .
C52 C51 C56 119.2(14) . .
C51 C52 H52 121.4 . .
C53 C52 C51 117.3(14) . .
C53 C52 H52 121.4 . .
C52 C53 S3 124.0(14) . .
C54 C53 S3 113.9(15) . .
C54 C53 C52 121.7(18) . .
C49 C54 H54 120.8 . .
C53 C54 C49 118(2) . .
C53 C54 H54 120.8 . .
O13 C55 C49 116.9(16) . .
O14 C55 O13 125.3(17) . .
O14 C55 C49 117.3(16) . .
O15 C56 C51 112.7(15) . .
O16 C56 O15 127.9(18) . .
O16 C56 C51 116.2(16) . .
C58 C57 C63 118.1(16) . .
C62 C57 C58 119.5(17) . .
C62 C57 C63 121.8(17) . .
C57 C58 H58 118.9 . .
C59 C58 C57 122.3(16) . .
C59 C58 H58 118.9 . .
C58 C59 C60 117.0(16) . .
C58 C59 C64 123.8(17) . .
C64 C59 C60 118.9(17) . .
C59 C60 H60 120.7 . .
C61 C60 C59 118.5(17) . .
C61 C60 H60 120.7 . .
C60 C61 S11 112.7(15) . .
C60 C61 C62 123.2(18) . .
C62 C61 S11 121.6(14) . .
C57 C62 C61 114.7(17) . .
C57 C62 H62 122.6 . .
C61 C62 H62 122.6 . .
O11 C63 C57 116.4(15) . .
O12 C63 O11 123.9(16) . .
O12 C63 C57 119.7(16) . .
O9 C64 C59 115.3(16) . .
O10 C64 O9 124.5(17) . .
O10 C64 C59 120.2(18) . .
C66 C65 C71 116.8(14) . .
C70 C65 C66 122.0(16) . .
C70 C65 C71 121.0(15) . .
C65 C66 H66 120.5 . .
C65 C66 C67 119.0(15) . .
C67 C66 H66 120.5 . .
C66 C67 C72 120.6(14) . .
C68 C67 C66 118.2(15) . .
C68 C67 C72 121.0(15) . .
C67 C68 H68 117.9 . .
C69 C68 C67 124.2(16) . .
C69 C68 H68 117.9 . .
C68 C69 S19 119.6(12) . .
C68 C69 C70 115.1(13) . .
C70 C69 S19 116.6(11) . .
C65 C70 C69 116.8(15) . .
C65 C70 H70 121.6 . .
C69 C70 H70 121.6 . .
O6 C71 C65 112.9(14) . .
O7 C71 O6 127.4(16) . .
O7 C71 C65 119.4(16) . .
O5 C72 O8 130.6(16) . .
O5 C72 C67 113.4(15) . .
O8 C72 C67 115.9(14) . .
C74 C73 C79 117.9(15) . .
C78 C73 C74 119.2(15) . .
C78 C73 C79 121.3(15) . .
C77 C76 H76 119.4 . .
C75 C76 H76 119.4 . .
C75 C76 C77 121.1(14) . .
C76 C77 S5 115.5(12) . .
C78 C77 S5 125.5(13) . .
C78 C77 C76 116.7(16) . .
S2 C83 H83A 109.5 . .
S2 C83 H83B 109.5 . .
S2 C83 H83C 109.5 . .
H83A C83 H83B 109.5 . .
H83A C83 H83C 109.5 . .
H83B C83 H83C 109.5 . .
S16 C84 H84A 109.5 . .
S16 C84 H84B 109.5 . .
S16 C84 H84C 109.5 . .
H84A C84 H84B 109.5 . .
H84A C84 H84C 109.5 . .
H84B C84 H84C 109.5 . .
S10 C85 H85A 109.5 . .
S10 C85 H85B 109.5 . .
S10 C85 H85C 109.5 . .
H85A C85 H85B 109.5 . .
H85A C85 H85C 109.5 . .
H85B C85 H85C 109.5 . .
S18 C86 H86A 109.5 . .
S18 C86 H86B 109.5 . .
S18 C86 H86C 109.5 . .
H86A C86 H86B 109.5 . .
H86A C86 H86C 109.5 . .
H86B C86 H86C 109.5 . .
S4 C87 H87A 109.5 . .
S4 C87 H87B 109.5 . .
S4 C87 H87C 109.5 . .
H87A C87 H87B 109.5 . .
H87A C87 H87C 109.5 . .
H87B C87 H87C 109.5 . .
S12 C88 H88A 109.5 . .
S12 C88 H88B 109.5 . .
S12 C88 H88C 109.5 . .
H88A C88 H88B 109.5 . .
H88A C88 H88C 109.5 . .
H88B C88 H88C 109.5 . .
S20 C89 H89A 109.5 . .
S20 C89 H89B 109.5 . .
S20 C89 H89C 109.5 . .
H89A C89 H89B 109.5 . .
H89A C89 H89C 109.5 . .
H89B C89 H89C 109.5 . .
S6 C90 H90A 109.5 . .
S6 C90 H90B 109.5 . .
S6 C90 H90C 109.5 . .
H90A C90 H90B 109.5 . .
H90A C90 H90C 109.5 . .
H90B C90 H90C 109.5 . .
O42 C91 H91A 109.5 . .
O42 C91 H91B 109.5 . .
O42 C91 H91C 109.5 . .
H91A C91 H91B 109.5 . .
H91A C91 H91C 109.5 . .
H91B C91 H91C 109.5 . .
S8 C81 H81A 109.5 . .
S8 C81 H81B 109.5 . .
S8 C81 H81C 109.5 . .
H81A C81 H81B 109.5 . .
H81A C81 H81C 109.5 . .
H81B C81 H81C 109.5 . .
C73 C74 H74 120.0 . .
C73 C74 C75 120.0(15) . .
C75 C74 H74 120.0 . .
O1 C80 O2 127.4(16) . .
O1 C80 C75 117.5(14) . .
O2 C80 C75 114.9(15) . .
O3 C79 C73 114.0(15) . .
O4 C79 O3 129.3(16) . .
O4 C79 C73 114.9(15) . .
C76 C75 C74 118.6(14) . .
C76 C75 C80 123.7(14) . .
C74 C75 C80 117.4(14) . .
C73 C78 C77 123.4(16) . .
C73 C78 H78 118.3 . .
C77 C78 H78 118.3 . .
S14 C82 H82A 109.5 . .
S14 C82 H82B 109.5 . .
S14 C82 H82C 109.5 . .
H82A C82 H82B 109.5 . .
H82A C82 H82C 109.5 . .
H82B C82 H82C 109.5 . .
O47 C92 H92A 109.5 . .
O47 C92 H92B 109.5 . .
O47 C92 H92C 109.5 . .
H92A C92 H92B 109.5 . .
H92A C92 H92C 109.5 . .
H92B C92 H92C 109.5 . .

loop_
_geom_bond_atom_site_label_1
_geom_bond_atom_site_label_2
_geom_bond_distance
_geom_bond_site_symmetry_2
Zn1 O1 2.118(11) 2_546
Zn1 O4 2.076(11) 1_545
Zn1 O7 2.034(12) .
Zn1 O41 2.143(12) .
Zn1 O42 2.074(13) .
Zn1 O43 2.073(12) 1_545
Zn2 O2 1.985(11) .
Zn2 O6 2.020(13) 2_566
Zn2 O8 2.183(13) 2_556
Zn2 O32 2.033(12) .
Zn2 O35 2.414(12) .
Zn2 O43 2.063(12) 2_556
Zn3 O3 1.976(12) .
Zn3 O5 2.002(13) .
Zn3 O9 1.956(12) .
Zn3 O43 1.954(13) .
Zn4 O11 1.937(12) .
Zn4 O13 1.954(13) .
Zn4 O17 1.950(13) .
Zn4 O44 1.930(12) .
Zn5 O12 2.057(14) 1_554
Zn5 O18 2.452(12) 1_554
Zn5 O21 2.036(13) 2_645
Zn5 O24 2.160(12) 2_655
Zn5 O28 2.018(12) .
Zn5 O49 2.088(12) 2_655
Zn6 O22 2.053(13) .
Zn6 O26 2.094(13) 1_565
Zn6 O27 1.991(13) 2_665
Zn6 O45 2.067(13) .
Zn6 O46 2.23(3) .
Zn6 O49 2.038(13) 1_565
Zn7 O14 2.065(12) 1_545
Zn7 O16 2.065(13) 2_646
Zn7 O19 2.063(12) .
Zn7 O44 2.081(12) 1_545
Zn7 O47 2.129(17) .
Zn7 O48 2.045(14) .
Zn8 O15 1.990(12) 2_646
Zn8 O18 2.144(12) 1_545
Zn8 O20 1.994(14) .
Zn8 O24 2.269(12) 2_646
Zn8 O29 2.082(15) 2_646
Zn8 O44 2.099(11) 1_545
Zn9 O23 1.909(12) .
Zn9 O25 1.942(11) .
Zn9 O30 1.971(14) .
Zn9 O49 1.952(13) .
Zn10 O31 1.951(11) .
Zn10 O33 1.985(13) .
Zn10 O37 1.933(11) .
Zn10 O51 1.975(13) .
Zn11 O36 1.977(13) .
Zn11 O38 2.094(12) 1_565
Zn11 O40 2.135(11) 2_565
Zn11 O50 2.117(16) .
Zn11 O51 2.062(13) 1_565
Zn11 O52 2.167(18) .
Zn12 O8 2.314(12) 1_554
Zn12 O10 2.066(14) 1_554
Zn12 O34 1.996(13) 2_545
Zn12 O35 2.132(13) 2
Zn12 O39 2.030(11) .
Zn12 O51 2.066(12) 2
S7 S8 2.272(16) .
S7 C5 1.748(16) .
S8 C81 1.795(12) .
S13 S14 2.070(8) .
S13 C13 1.805(18) .
S14 C82 1.823(11) .
S1 S2 1.976(8) .
S1 C21 1.747(15) .
S2 C83 1.82(2) .
S15 S16 2.032(9) .
S15 C29 1.77(2) .
S16 C84 1.89(2) .
S9 S10 1.996(9) .
S9 C37 1.815(17) .
S10 C85 1.81(2) .
S17 S18 1.986(8) .
S17 C45 1.837(18) .
S18 C86 1.803(10) .
S3 S4 1.996(10) .
S3 C53 1.74(2) .
S4 C87 1.73(2) .
S11 S12 1.943(12) .
S11 C61 1.84(2) .
S12 C88 2.03(2) .
S19 S20 1.985(8) .
S19 C69 1.792(16) .
S20 C89 1.67(2) .
S5 S6 2.021(9) .
S5 C77 1.803(19) .
S6 C90 1.826(11) .
O1 C80 1.20(2) .
O2 C80 1.27(2) .
O3 C79 1.25(2) .
O4 C79 1.24(2) .
O5 C72 1.21(2) .
O6 C71 1.29(2) .
O7 C71 1.26(2) .
O8 C72 1.22(2) .
O9 C64 1.29(2) .
O10 C64 1.24(2) .
O11 C63 1.27(2) .
O12 C63 1.21(2) .
O13 C55 1.24(2) .
O14 C55 1.21(2) .
O15 C56 1.29(2) .
O16 C56 1.19(2) .
O17 C48 1.240(19) .
O18 C48 1.28(2) .
O19 C47 1.159(19) .
O20 C47 1.32(2) .
O21 C40 1.23(2) .
O22 C40 1.26(2) .
O23 C39 1.31(2) .
O24 C39 1.33(2) .
O25 C31 1.31(2) .
O26 C31 1.24(2) .
O27 C32 1.36(2) .
O28 C32 1.23(2) .
O29 C24 1.22(2) .
O30 C24 1.27(2) .
O31 C23 1.28(2) .
O32 C23 1.261(19) .
O33 C7 1.24(2) .
O34 C8 1.18(2) .
O35 C7 1.29(2) .
O36 C8 1.37(2) .
O37 C15 1.26(2) .
O38 C15 1.35(2) .
O39 C16 1.230(19) .
O40 C16 1.29(2) .
O42 C91 1.437(17) .
O47 C92 1.39(2) .
C1 C2 1.42(3) .
C1 C6 1.41(2) .
C1 C7 1.39(3) .
C2 H2 0.9500 .
C2 C3 1.40(3) .
C3 C4 1.34(2) .
C3 C8 1.47(2) .
C4 H4 0.9500 .
C4 C5 1.56(2) .
C5 C6 1.35(2) .
C6 H6 0.9500 .
C9 C10 1.37(2) .
C9 C14 1.29(3) .
C9 C15 1.55(2) .
C10 H10 0.9500 .
C10 C11 1.47(2) .
C11 C12 1.39(2) .
C11 C16 1.47(2) .
C12 H12 0.9500 .
C12 C13 1.33(2) .
C13 C14 1.44(3) .
C14 H14 0.9500 .
C17 C18 1.37(2) .
C17 C22 1.38(2) .
C17 C23 1.49(2) .
C18 H18 0.9500 .
C18 C19 1.41(2) .
C19 C20 1.31(2) .
C19 C24 1.53(2) .
C20 H20 0.9500 .
C20 C21 1.45(2) .
C21 C22 1.393(18) .
C22 H22 0.9500 .
C25 C26 1.40(3) .
C25 C30 1.42(3) .
C25 C31 1.45(3) .
C26 H26 0.9500 .
C26 C27 1.38(2) .
C27 C28 1.40(2) .
C27 C32 1.48(3) .
C28 H28 0.9500 .
C28 C29 1.42(3) .
C29 C30 1.43(3) .
C30 H30 0.9500 .
C33 C34 1.39(3) .
C33 C38 1.38(3) .
C33 C39 1.44(3) .
C34 H34 0.9500 .
C34 C35 1.33(2) .
C35 C36 1.43(2) .
C35 C40 1.51(3) .
C36 H36 0.9500 .
C36 C37 1.34(2) .
C37 C38 1.49(3) .
C38 H38 0.9500 .
C41 C42 1.40(2) .
C41 C46 1.47(2) .
C41 C47 1.56(2) .
C42 H42 0.9500 .
C42 C43 1.38(2) .
C43 C44 1.40(3) .
C43 C48 1.56(2) .
C44 H44 0.9500 .
C44 C45 1.41(3) .
C45 C46 1.21(2) .
C46 H46 0.9500 .
C49 C50 1.42(2) .
C49 C54 1.48(3) .
C49 C55 1.50(2) .
C50 H50 0.9500 .
C50 C51 1.31(2) .
C51 C52 1.43(2) .
C51 C56 1.59(2) .
C52 H52 0.9500 .
C52 C53 1.39(2) .
C53 C54 1.38(3) .
C54 H54 0.9500 .
C57 C58 1.42(3) .
C57 C62 1.40(3) .
C57 C63 1.51(2) .
C58 H58 0.9500 .
C58 C59 1.37(3) .
C59 C60 1.49(3) .
C59 C64 1.44(3) .
C60 H60 0.9500 .
C60 C61 1.33(3) .
C61 C62 1.44(3) .
C62 H62 0.9500 .
C65 C66 1.40(2) .
C65 C70 1.34(2) .
C65 C71 1.50(2) .
C66 H66 0.9500 .
C66 C67 1.41(3) .
C67 C68 1.37(2) .
C67 C72 1.54(2) .
C68 H68 0.9500 .
C68 C69 1.32(2) .
C69 C70 1.54(2) .
C70 H70 0.9500 .
C73 C74 1.37(2) .
C73 C79 1.54(2) .
C73 C78 1.34(2) .
C76 H76 0.9500 .
C76 C77 1.42(2) .
C76 C75 1.35(2) .
C77 C78 1.39(2) .
C83 H83A 0.9800 .
C83 H83B 0.9800 .
C83 H83C 0.9800 .
C84 H84A 0.9800 .
C84 H84B 0.9800 .
C84 H84C 0.9800 .
C85 H85A 0.9800 .
C85 H85B 0.9800 .
C85 H85C 0.9800 .
C86 H86A 0.9800 .
C86 H86B 0.9800 .
C86 H86C 0.9800 .
C87 H87A 0.9800 .
C87 H87B 0.9800 .
C87 H87C 0.9800 .
C88 H88A 0.9800 .
C88 H88B 0.9800 .
C88 H88C 0.9800 .
C89 H89A 0.9800 .
C89 H89B 0.9800 .
C89 H89C 0.9800 .
C90 H90A 0.9800 .
C90 H90B 0.9800 .
C90 H90C 0.9800 .
C91 H91A 0.9800 .
C91 H91B 0.9800 .
C91 H91C 0.9800 .
C81 H81A 0.9800 .
C81 H81B 0.9800 .
C81 H81C 0.9800 .
C74 H74 0.9500 .
C74 C75 1.44(2) .
C80 C75 1.52(2) .
C78 H78 0.9500 .
C82 H82A 0.9800 .
C82 H82B 0.9800 .
C82 H82C 0.9800 .
C92 H92A 0.9800 .
C92 H92B 0.9800 .
C92 H92C 0.9800 .

loop_
_geom_torsion_atom_site_label_1
_geom_torsion_atom_site_label_2
_geom_torsion_atom_site_label_3
_geom_torsion_atom_site_label_4
_geom_torsion
_geom_torsion_site_symmetry_1
Zn1 O1 C80 O2 52(2) 2_566
Zn1 O1 C80 C75 -133.4(12) 2_566
Zn1 O4 C79 O3 22(3) 1_565
Zn1 O4 C79 C73 -173.8(11) 1_565
Zn1 O7 C71 O6 23(3) .
Zn1 O7 C71 C65 -164.6(11) .
Zn2 O2 C80 O1 1(2) .
Zn2 O2 C80 C75 -174.2(10) .
Zn2 O6 C71 O7 7(3) 2_546
Zn2 O6 C71 C65 -165.8(11) 2_546
Zn2 O8 C72 O5 67(2) 2_556
Zn2 O8 C72 C67 -116.6(14) 2_556
Zn2 O32 C23 O31 -104.6(19) .
Zn2 O32 C23 C17 80(2) .
Zn2 O35 C7 O33 83.9(18) .
Zn2 O35 C7 C1 -92.7(18) .
Zn3 O3 C79 O4 -6(2) .
Zn3 O3 C79 C73 -169.8(10) .
Zn3 O5 C72 O8 -12(3) .
Zn3 O5 C72 C67 171.4(10) .
Zn3 O9 C64 O10 7(2) .
Zn3 O9 C64 C59 -172.9(14) .
Zn4 O11 C63 O12 14(2) .
Zn4 O11 C63 C57 -166.0(13) .
Zn4 O13 C55 O14 -6(2) .
Zn4 O13 C55 C49 165.6(11) .
Zn4 O17 C48 O18 -2(2) .
Zn4 O17 C48 C43 179.9(10) .
Zn5 O12 C63 O11 -104(3) 1_556
Zn5 O12 C63 C57 76(3) 1_556
Zn5 O18 C48 O17 77(2) 1_556
Zn5 O18 C48 C43 -104.1(13) 1_556
Zn5 O21 C40 O22 22(3) 2_665
Zn5 O21 C40 C35 -166.0(12) 2_665
Zn5 O24 C39 O23 66.7(19) 2_655
Zn5 O24 C39 C33 -107.9(16) 2_655
Zn5 O28 C32 O27 -5(3) .
Zn5 O28 C32 C27 168.7(12) .
Zn6 O22 C40 O21 7(3) .
Zn6 O22 C40 C35 -165.8(11) .
Zn6 O26 C31 O25 -33(3) 1_545
Zn6 O26 C31 C25 163.3(14) 1_545
Zn6 O27 C32 O28 48(3) 2_645
Zn6 O27 C32 C27 -125.4(15) 2_645
Zn7 O14 C55 O13 5(3) 1_565
Zn7 O14 C55 C49 -166.8(13) 1_565
Zn7 O16 C56 O15 -18(3) 2_666
Zn7 O16 C56 C51 139.8(13) 2_666
Zn7 O19 C47 O20 1(3) .
Zn7 O19 C47 C41 175.7(10) .
Zn8 O15 C56 O16 -22(3) 2_666
Zn8 O15 C56 C51 179.3(9) 2_666
Zn8 O18 C48 O17 -51(2) 1_565
Zn8 O18 C48 C43 127.9(11) 1_565
Zn8 O20 C47 O19 -26(3) .
Zn8 O20 C47 C41 159.2(11) .
Zn8 O24 C39 O23 -79.1(17) 2_666
Zn8 O24 C39 C33 106.3(16) 2_666
Zn9 O23 C39 O24 -7(2) .
Zn9 O23 C39 C33 167.2(13) .
Zn9 O25 C31 O26 8(2) .
Zn9 O25 C31 C25 171.7(12) .
Zn9 O30 C24 O29 8(3) .
Zn9 O30 C24 C19 -168.8(12) .
Zn10 O31 C23 O32 9(2) .
Zn10 O31 C23 C17 -175.9(11) .
Zn10 O33 C7 O35 -2(2) .
Zn10 O33 C7 C1 174.9(12) .
Zn10 O37 C15 O38 -19(2) .
Zn10 O37 C15 C9 174.0(10) .
Zn11 O36 C8 O34 -10(2) .
Zn11 O36 C8 C3 176.3(10) .
Zn11 O38 C15 O37 48(2) 1_545
Zn11 O38 C15 C9 -144.9(11) 1_545
Zn11 O40 C16 O39 -55(2) 2_545
Zn11 O40 C16 C11 136.7(12) 2_545
Zn12 O8 C72 O5 -72(2) 1_556
Zn12 O8 C72 C67 105.2(14) 1_556
Zn12 O34 C8 O36 -21(3) 2_565
Zn12 O34 C8 C3 152.5(13) 2_565
Zn12 O35 C7 O33 -60(2) 2
Zn12 O35 C7 C1 123.0(16) 2
Zn12 O39 C16 O40 12(2) .
Zn12 O39 C16 C11 -179.8(9) .
S7 C5 C6 C1 -178.2(13) .
S8 S7 C5 C4 -34.2(13) .
S8 S7 C5 C6 144.2(14) .
S13 C13 C14 C9 -174.7(10) .
S14 S13 C13 C12 24.7(10) .
S14 S13 C13 C14 -153.4(9) .
S1 C21 C22 C17 -177.1(12) .
S2 S1 C21 C20 164.9(10) .
S2 S1 C21 C22 -7.5(15) .
S15 C29 C30 C25 -177.3(13) .
S16 S15 C29 C28 -159.3(12) .
S16 S15 C29 C30 2.8(17) .
S9 C37 C38 C33 -169.3(13) .
S10 S9 C37 C36 10.7(17) .
S10 S9 C37 C38 149.8(11) .
S17 C45 C46 C41 -179.5(11) .
S18 S17 C45 C44 149.7(12) .
S18 S17 C45 C46 -37.4(16) .
S3 C53 C54 C49 178.6(11) .
S4 S3 C53 C52 11.0(13) .
S4 S3 C53 C54 -175.2(10) .
S11 C61 C62 C57 173.6(15) .
S12 S11 C61 C60 -176.5(14) .
S12 S11 C61 C62 -13.7(18) .
S19 C69 C70 C65 -170.7(11) .
S20 S19 C69 C68 168.5(12) .
S20 S19 C69 C70 -45.4(12) .
S5 C77 C78 C73 169.9(14) .
S6 S5 C77 C76 -170.5(11) .
S6 S5 C77 C78 27.4(17) .
O1 C80 C75 C76 -165.6(15) .
O1 C80 C75 C74 20(2) .
O2 C80 C75 C76 10(2) .
O2 C80 C75 C74 -165.0(14) .
C1 C2 C3 C4 -7(3) .
C1 C2 C3 C8 176.6(16) .
C2 C1 C6 C5 -5(3) .
C2 C1 C7 O33 -10(3) .
C2 C1 C7 O35 166.4(16) .
C2 C3 C4 C5 1(2) .
C2 C3 C8 O34 -171.8(16) .
C2 C3 C8 O36 2(2) .
C3 C4 C5 S7 -179.4(12) .
C3 C4 C5 C6 2(2) .
C4 C3 C8 O34 11(2) .
C4 C3 C8 O36 -175.1(14) .
C4 C5 C6 C1 0(2) .
C6 C1 C2 C3 9(3) .
C6 C1 C7 O33 167.1(16) .
C6 C1 C7 O35 -16(3) .
C7 C1 C2 C3 -173.8(16) .
C7 C1 C6 C5 177.3(17) .
C8 C3 C4 C5 177.9(13) .
C9 C10 C11 C12 7.0(16) .
C9 C10 C11 C16 -171.3(13) .
C10 C9 C14 C13 -3.0(19) .
C10 C9 C15 O37 -164.9(13) .
C10 C9 C15 O38 27.0(19) .
C10 C11 C12 C13 -3.2(17) .
C10 C11 C16 O39 179.8(13) .
C10 C11 C16 O40 -11(2) .
C11 C12 C13 S13 178.0(9) .
C11 C12 C13 C14 -4.0(17) .
C12 C11 C16 O39 2(2) .
C12 C11 C16 O40 170.5(13) .
C12 C13 C14 C9 7.2(18) .
C14 C9 C10 C11 -3.9(18) .
C14 C9 C15 O37 19(2) .
C14 C9 C15 O38 -148.7(14) .
C15 C9 C10 C11 -179.3(13) .
C15 C9 C14 C13 172.2(13) .
C16 C11 C12 C13 175.0(13) .
C17 C18 C19 C20 -2(3) .
C17 C18 C19 C24 179.8(15) .
C18 C17 C22 C21 -17(2) .
C18 C17 C23 O31 -9(2) .
C18 C17 C23 O32 165.9(15) .
C18 C19 C20 C21 -4(2) .
C18 C19 C24 O29 -166.3(18) .
C18 C19 C24 O30 11(3) .
C19 C20 C21 S1 -172.8(13) .
C19 C20 C21 C22 0(2) .
C20 C19 C24 O29 15(3) .
C20 C19 C24 O30 -167.6(18) .
C20 C21 C22 C17 10(2) .
C22 C17 C18 C19 13(2) .
C22 C17 C23 O31 158.0(15) .
C22 C17 C23 O32 -27(2) .
C23 C17 C18 C19 -179.9(14) .
C23 C17 C22 C21 175.9(15) .
C24 C19 C20 C21 173.9(14) .
C25 C26 C27 C28 6(2) .
C25 C26 C27 C32 -167.4(17) .
C26 C25 C30 C29 11(3) .
C26 C25 C31 O25 159.2(16) .
C26 C25 C31 O26 -37(3) .
C26 C27 C28 C29 -11(2) .
C26 C27 C32 O27 -1(2) .
C26 C27 C32 O28 -175.1(16) .
C27 C28 C29 S15 179.0(12) .
C27 C28 C29 C30 17(3) .
C28 C27 C32 O27 -174.3(15) .
C28 C27 C32 O28 11(3) .
C28 C29 C30 C25 -16(3) .
C30 C25 C26 C27 -6(3) .
C30 C25 C31 O25 -9(3) .
C30 C25 C31 O26 155.1(17) .
C31 C25 C26 C27 -174.1(16) .
C31 C25 C30 C29 178.3(17) .
C32 C27 C28 C29 162.4(16) .
C33 C34 C35 C36 -2(2) .
C33 C34 C35 C40 -178.7(17) .
C34 C33 C38 C37 11(2) .
C34 C33 C39 O23 26(3) .
C34 C33 C39 O24 -159.5(15) .
C34 C35 C36 C37 -15(2) .
C34 C35 C40 O21 156.4(17) .
C34 C35 C40 O22 -31(2) .
C35 C36 C37 S9 164.9(13) .
C35 C36 C37 C38 29(2) .
C36 C35 C40 O21 -20(2) .
C36 C35 C40 O22 153.2(15) .
C36 C37 C38 C33 -27(2) .
C38 C33 C34 C35 3(3) .
C38 C33 C39 O23 -155.5(16) .
C38 C33 C39 O24 19(3) .
C39 C33 C34 C35 -178.4(16) .
C39 C33 C38 C37 -167.2(16) .
C40 C35 C36 C37 161.6(17) .
C41 C42 C43 C44 -7(2) .
C41 C42 C43 C48 -179.8(14) .
C42 C41 C46 C45 2(2) .
C42 C41 C47 O19 18(2) .
C42 C41 C47 O20 -166.4(14) .
C42 C43 C44 C45 2(3) .
C42 C43 C48 O17 -15(2) .
C42 C43 C48 O18 166.4(14) .
C43 C44 C45 S17 178.5(13) .
C43 C44 C45 C46 6(3) .
C44 C43 C48 O17 172.6(16) .
C44 C43 C48 O18 -6(2) .
C44 C45 C46 C41 -7(3) .
C46 C41 C42 C43 6(2) .
C46 C41 C47 O19 -170.2(15) .
C46 C41 C47 O20 5(2) .
C47 C41 C42 C43 177.2(14) .
C47 C41 C46 C45 -169.5(16) .
C48 C43 C44 C45 174.4(16) .
C49 C50 C51 C52 -5.2(18) .
C49 C50 C51 C56 171.4(13) .
C50 C49 C54 C53 3.0(17) .
C50 C49 C55 O13 -158.8(14) .
C50 C49 C55 O14 14(2) .
C50 C51 C52 C53 0.8(17) .
C50 C51 C56 O15 173.4(13) .
C50 C51 C56 O16 12(2) .
C51 C52 C53 S3 179.1(10) .
C51 C52 C53 C54 5.8(18) .
C52 C51 C56 O15 -10(2) .
C52 C51 C56 O16 -171.3(14) .
C52 C53 C54 C49 -7.5(19) .
C54 C49 C50 C51 3.2(17) .
C54 C49 C55 O13 16(2) .
C54 C49 C55 O14 -171.1(13) .
C55 C49 C50 C51 178.3(14) .
C55 C49 C54 C53 -172.1(15) .
C56 C51 C52 C53 -175.7(13) .
C57 C58 C59 C60 -2(3) .
C57 C58 C59 C64 -175.8(18) .
C58 C57 C62 C61 23(3) .
C58 C57 C63 O11 -14(3) .
C58 C57 C63 O12 165.7(17) .
C58 C59 C60 C61 1(3) .
C58 C59 C64 O9 15(3) .
C58 C59 C64 O10 -164.2(19) .
C59 C60 C61 S11 175.8(14) .
C59 C60 C61 C62 13(3) .
C60 C59 C64 O9 -158.5(17) .
C60 C59 C64 O10 22(3) .
C60 C61 C62 C57 -25(3) .
C62 C57 C58 C59 -11(3) .
C62 C57 C63 O11 174.7(18) .
C62 C57 C63 O12 -5(3) .
C63 C57 C58 C59 177.7(17) .
C63 C57 C62 C61 -165.7(18) .
C64 C59 C60 C61 175.1(18) .
C65 C66 C67 C68 -7(2) .
C65 C66 C67 C72 177.7(14) .
C66 C65 C70 C69 9(2) .
C66 C65 C71 O6 162.4(14) .
C66 C65 C71 O7 -11(2) .
C66 C67 C68 C69 -9(2) .
C66 C67 C72 O5 12(2) .
C66 C67 C72 O8 -165.7(15) .
C67 C68 C69 S19 170.4(12) .
C67 C68 C69 C70 24(2) .
C68 C67 C72 O5 -163.4(15) .
C68 C67 C72 O8 19(2) .
C68 C69 C70 C65 -23(2) .
C70 C65 C66 C67 6(2) .
C70 C65 C71 O6 -23(2) .
C70 C65 C71 O7 163.6(15) .
C71 C65 C66 C67 -179.0(15) .
C71 C65 C70 C69 -166.0(14) .
C72 C67 C68 C69 165.9(15) .
C73 C74 C75 C76 -8(2) .
C73 C74 C75 C80 167.0(15) .
C76 C77 C78 C73 8(2) .
C77 C76 C75 C74 9(2) .
C77 C76 C75 C80 -166.0(15) .
C74 C73 C79 O3 177.9(15) .
C74 C73 C79 O4 12(2) .
C74 C73 C78 C77 -8(3) .
C79 C73 C74 C75 173.0(14) .
C79 C73 C78 C77 -172.8(16) .
C75 C76 C77 S5 -172.2(12) .
C75 C76 C77 C78 -9(2) .
C78 C73 C74 C75 7(2) .
C78 C73 C79 O3 -17(2) .
C78 C73 C79 O4 176.9(15) .

loop_
_platon_squeeze_void_nr
_platon_squeeze_void_average_x
_platon_squeeze_void_average_y
_platon_squeeze_void_average_z
_platon_squeeze_void_volume
_platon_squeeze_void_count_electrons
_platon_squeeze_void_content
1 0.500 0.000 0.000 157 45 ' '
2 1.000 -0.018 0.000 729 183 ' '
3 0.000 0.026 0.500 133 43 ' '
4 0.500 0.061 0.500 650 170 ' '
5 0.175 0.267 0.319 7 2 ' '
6 0.825 0.267 0.681 7 2 ' '
7 0.675 0.733 0.181 7 2 ' '
8 0.325 0.733 0.819 7 2 ' '

loop_
_twin_individual_id
_twin_individual_mass_fraction_refined
1 0.505(2)
2 0.495(2)
